data_7063697
loop_
_publ_author_name
'Wang, Hao'
'Liu, Xiao-Lin'
'Liu, Han'
'Wu, Xin-Tao'
'Sheng, Tian-Lu'

_publ_section_title
;
 A T-shaped cyanidometal-bridged tetranuclear Fe3Ru complex with
 oxidation-driven intramolecular charge transfer between metal centres
;
_journal_issue 16
_journal_name_full 'New Journal of Chemistry'
_journal_page_first 6595
_journal_page_last 6602
_journal_paper_doi 10.1039/D5NJ00751H
_journal_volume 49
_journal_year 2025
_chemical_formula_moiety 'C108 H103 Cl Fe3 N7 P6 Ru, 2(F6 P), C H2 Cl2'
_chemical_formula_sum 'C109 H105 Cl3 F12 Fe3 N7 P8 Ru'
_chemical_formula_weight 2363.72
_space_group_crystal_system monoclinic
_space_group_IT_number 14
_space_group_name_Hall '-P 2yn'
_space_group_name_H-M_alt 'P 1 21/n 1'
_atom_sites_solution_hydrogens geom
_audit_creation_date 2025-03-13
_audit_creation_method
;
Olex2 1.5
(compiled 2024.02.16 svn.r378c4104 for OlexSys, GUI svn.r6928)
;
_audit_update_record
;
2025-03-13 deposited with the CCDC.	2025-03-18 downloaded from the CCDC.
;
_cell_angle_alpha 90
_cell_angle_beta 100.2150(10)
_cell_angle_gamma 90
_cell_formula_units_Z 4
_cell_length_a 17.5721(3)
_cell_length_b 17.3121(2)
_cell_length_c 35.2530(5)
_cell_measurement_reflns_used 30524
_cell_measurement_temperature 100.00(10)
_cell_measurement_theta_max 67.0240
_cell_measurement_theta_min 2.5430
_cell_volume 10554.3(3)
_computing_cell_refinement 'CrysAlisPro 1.171.43.90 (Rigaku OD, 2023)'
_computing_data_collection 'CrysAlisPro system (CCD 43.127a 64-bit (release 16-06-2024))'
_computing_data_reduction 'CrysAlisPro 1.171.43.90 (Rigaku OD, 2023)'
_computing_molecular_graphics 'Olex2 1.5 (Dolomanov et al., 2009)'
_computing_publication_material 'Olex2 1.5 (Dolomanov et al., 2009)'
_computing_structure_refinement 'SHELXL 2018/3 (Sheldrick, 2015)'
_computing_structure_solution 'SHELXT 2018/2 (Sheldrick, 2018)'
_diffrn_ambient_temperature 100.15
_diffrn_detector_area_resol_mean 10.0000
_diffrn_detector_type HyPix
_diffrn_measured_fraction_theta_full 0.997
_diffrn_measured_fraction_theta_max 0.997
_diffrn_measurement_details
;
List of Runs (angles in degrees, time in seconds):

  # Type    Start    End  Width  t~exp~   \w     \q     \k     \f   Frames
#--------------------------------------------------------------------------
  1  \w    -66.00 -27.00   0.50    0.19    --  -97.00  61.00-180.00   78
  2  \w    -53.00 -26.00   0.50    0.19    --  -97.00  45.00-180.00   54
  3  \w    -72.00 -24.00   0.50    0.19    --  -97.00  61.00 -60.00   96
  4  \w    -53.00 -27.00   0.50    0.19    --  -97.00  45.00   0.00   52
  5  \w    -66.00 -28.00   0.50    0.19    --  -97.00  61.00  30.00   76
  6  \w    -54.00 -25.00   0.50    0.19    --  -97.00  45.00  90.00   58
  7  \w    -54.00 -25.00   0.50    0.19    --  -97.00  45.00 120.00   58
  8  \w    -54.00 -26.00   0.50    0.19    --  -97.00  45.00  60.00   56
  9  \w    -57.00  13.00   0.50    0.05    --  -46.22  86.00 -32.00  140
 10  \w   -116.00 -30.00   0.50    0.05    --  -46.22 -57.00 150.00  172
 11  \w    -70.00 -44.00   0.50    0.19    --  -97.00  86.00 -32.00   52
 12  \w    128.00 153.00   0.50    0.19    --  106.84  61.00 -90.00   50
 13  \w     91.00 116.00   0.50    0.19    --  106.84  61.00 -90.00   50
 14  \w     96.00 175.00   0.50    0.19    --  106.84  86.00 -32.00  158
 15  \w     37.00  67.00   0.50    0.19    --  106.84 -61.00  30.00   60
 16  \w     36.00  63.00   0.50    0.19    --  106.84 -61.00   0.00   54
 17  \w     34.00  66.00   0.50    0.19    --  106.84 -61.00-150.00   64
 18  \w     43.00  68.00   0.50    0.19    --  106.84 -61.00-180.00   50
 19  \w    -16.00  55.00   0.50    0.05    --   46.22 -86.00-149.00  142
 20  \w     63.00 135.00   0.50    0.19    --  106.84 -86.00-149.00  144
 21  \w    -44.00  28.00   0.50    0.05    --  -46.22  38.00  90.00  144
 22  \w   -138.00-112.00   0.50    0.19    --  -97.00 -30.00 -90.00   52
 23  \w   -108.00 -83.00   0.50    0.19    --  -97.00 -30.00 -90.00   50
 24  \w   -108.00 -83.00   0.50    0.19    --  -97.00 -45.00 -90.00   50
 25  \w   -166.00 -91.00   0.50    0.19    --  -97.00 -30.00-120.00  150
 26  \w   -157.00-117.00   0.50    0.19    --  -97.00 -45.00 -90.00   80
 27  \w   -152.00-126.00   0.50    0.19    --  -97.00 -86.00-149.00   52
;
_diffrn_measurement_device 'four-circle diffractometer'
_diffrn_measurement_device_type 'ROD, Synergy Custom system, HyPix'
_diffrn_measurement_method '\w scans'
_diffrn_radiation_type CuK\a
_diffrn_radiation_wavelength 1.54184
_diffrn_reflns_av_R_equivalents 0.0487
_diffrn_reflns_av_unetI/netI 0.0390
_diffrn_reflns_Laue_measured_fraction_full 0.997
_diffrn_reflns_Laue_measured_fraction_max 0.997
_diffrn_reflns_limit_h_max 20
_diffrn_reflns_limit_h_min -20
_diffrn_reflns_limit_k_max 20
_diffrn_reflns_limit_k_min -16
_diffrn_reflns_limit_l_max 42
_diffrn_reflns_limit_l_min -40
_diffrn_reflns_number 74182
_diffrn_reflns_point_group_measured_fraction_full 0.997
_diffrn_reflns_point_group_measured_fraction_max 0.997
_diffrn_reflns_theta_full 67.076
_diffrn_reflns_theta_max 67.076
_diffrn_reflns_theta_min 2.547
_exptl_absorpt_coefficient_mu 6.834
_exptl_absorpt_correction_T_max 1.00000
_exptl_absorpt_correction_T_min 0.20017
_exptl_absorpt_correction_type multi-scan
_exptl_absorpt_process_details
;
CrysAlisPro 1.171.43.90 (Rigaku Oxford Diffraction, 2023)
Empirical absorption correction using spherical harmonics,
implemented in SCALE3 ABSPACK scaling algorithm.
;
_exptl_crystal_colour brown
_exptl_crystal_colour_primary brown
_exptl_crystal_density_diffrn 1.488
_exptl_crystal_description block
_exptl_crystal_F_000 4836
_exptl_crystal_size_max 0.1
_exptl_crystal_size_mid 0.1
_exptl_crystal_size_min 0.1
_refine_diff_density_max 0.882
_refine_diff_density_min -0.602
_refine_diff_density_rms 0.082
_refine_ls_extinction_method none
_refine_ls_goodness_of_fit_ref 1.012
_refine_ls_hydrogen_treatment constr
_refine_ls_matrix_type full
_refine_ls_number_parameters 1461
_refine_ls_number_reflns 18785
_refine_ls_number_restraints 72
_refine_ls_restrained_S_all 1.019
_refine_ls_R_factor_all 0.0640
_refine_ls_R_factor_gt 0.0540
_refine_ls_shift/su_max 0.003
_refine_ls_shift/su_mean 0.000
_refine_ls_structure_factor_coef Fsqd
_refine_ls_weighting_details 'w=1/[\s^2^(Fo^2^)+(0.0798P)^2^+18.8261P] where P=(Fo^2^+2Fc^2^)/3'
_refine_ls_weighting_scheme calc
_refine_ls_wR_factor_gt 0.1414
_refine_ls_wR_factor_ref 0.1477
_reflns_Friedel_coverage 0.000
_reflns_number_gt 15866
_reflns_number_total 18785
_reflns_threshold_expression 'I > 2\s(I)'
_cod_data_source_file d5nj00751h2.cif
_cod_data_source_block wh-2
_cod_depositor_comments 'Adding full bibliography for 7063697.cif.'
_cod_database_code 7063697
_shelx_shelxl_version_number 2018/3
_shelx_space_group_comment
;
The symmetry employed for this shelxl refinement is uniquely defined
by the following loop, which should always be used as a source of
symmetry information in preference to the above space-group names.
They are only intended as comments.
;
_shelx_estimated_absorpt_t_max 0.548
_shelx_estimated_absorpt_t_min 0.548
_olex2_refinement_description
;
1. Fixed Uiso
 At 1.2 times of:
  All C(H) groups, All C(H,H) groups
 At 1.5 times of:
  All C(H,H,H) groups
2. Rigid bond restraints
 C5
 with sigma for 1-2 distances of 0.001 and sigma for 1-3 distances of 0.002
 C6
 with sigma for 1-2 distances of 0.001 and sigma for 1-3 distances of 0.001
3. Uiso/Uaniso restraints and constraints
Uanis(C5) \\sim Ueq: with sigma of 0.001 and sigma for terminal atoms of 0.002
Uanis(C6) \\sim Ueq: with sigma of 0.001 and sigma for terminal atoms of 0.002
Uanis(C03S) \\sim Ueq, Uanis(C22) \\sim Ueq: with sigma of 0.01 and sigma for
terminal atoms of 0.02
Uanis(C22) \\sim Ueq, Uanis(C03S) \\sim Ueq: with sigma of 0.01 and sigma for
terminal atoms of 0.02
Uanis(C52) \\sim Ueq: with sigma of 0.01 and sigma for terminal atoms of 0.02
Uanis(Cl7) \\sim Ueq, Uanis(Cl3) \\sim Ueq, Uanis(Cl6) \\sim Ueq, Uanis(Cl5)
\\sim Ueq: with sigma of 0.01 and sigma for terminal atoms of 0.02
Uanis(C035) \\sim Ueq, Uanis(C03T) \\sim Ueq, Uanis(C03J) \\sim Ueq: with sigma
of 0.01 and sigma for terminal atoms of 0.02
4. Rigid body (RIGU) restrains
 C5
 with sigma for 1-2 distances of 0.001 and sigma for 1-3 distances of 0.002
 C6
 with sigma for 1-2 distances of 0.001 and sigma for 1-3 distances of 0.001
5. Others
 Sof(C040)=Sof(C7)=Sof(H7)=Sof(C5)=Sof(H5)=Sof(C6)=Sof(H6)=Sof(C8)=Sof(H8)=
 Sof(C9)=Sof(H9)=Sof(P6A)=Sof(C4)=Sof(H4A)=Sof(H4B)=Sof(C54)=Sof(H54A)=
 Sof(H54B)=1-FVAR(1)
 Sof(P6B)=Sof(C03R)=Sof(H03G)=Sof(H03M)=Sof(C03W)=Sof(H03N)=Sof(H03R)=
 Sof(C03Z)=Sof(C03X)=Sof(H03X)=Sof(C042)=Sof(H042)=Sof(C046)=Sof(H046)=
 Sof(C041)=Sof(H041)=Sof(C03Y)=Sof(H03Y)=FVAR(1)
 Fixed Sof: C03K(0.5) H03K(0.5) C03P(0.5) H03P(0.5) C03Q(0.5) H03Q(0.5)
 C03U(0.5) H03U(0.5) C03V(0.5) H03V(0.5) Cl4(0.5) Cl2(0.5) C11(0.5) H11A(0.5)
 H11B(0.5) C12(0.5) H12(0.5) C15(0.5) H15(0.5) C19(0.5) H19(0.5) C27(0.5)
 H27(0.5) C79(0.5) H79(0.5) Cl5(0.25) Cl6(0.25) Cl7(0.25) Cl3(0.25) C44(0.25)
 H44A(0.25) H44B(0.25) C52(0.25) H52A(0.25) H52B(0.25)
6.a Ternary CH refined with riding coordinates:
 C03K(H03K), C03P(H03P)
6.b Secondary CH2 refined with riding coordinates:
 C01S(H01J,H01M), C01V(H01N,H01O), C023(H02A,H02B), C02P(H02H,H02I), C03R(H03G,
 H03M), C03W(H03N,H03R), C4(H4A,H4B), C11(H11A,H11B), C54(H54A,H54B), C44(H44A,
 H44B), C52(H52A,H52B)
6.c Aromatic/amide H refined with riding coordinates:
 C00S(H00S), C00U(H00U), C00X(H00X), C00Y(H00Y), C010(H010), C011(H011),
 C016(H016), C017(H017), C01A(H01A), C01C(H01C), C01D(H01D), C01E(H01E),
 C01G(H01H), C01I(H01I), C01K(H01K), C01L(H01L), C02V(H02V), C03C(H03C),
 C039(H039), C03S(H03S), C01Q(H01Q), C01R(H01R), C01T(H01T), C01U(H01U),
 C01W(H01W), C01X(H01X), C01Z(H01Z), C020(H020), C021(H021), C022(H022),
 C024(H024), C025(H025), C027(H027), C028(H028), C029(H029), C02B(H02C),
 C02D(H02D), C02E(H02E), C02F(H02F), C02G(H02G), C02J(H02J), C02K(H02K),
 C02L(H02L), C02N(H02N), C02O(H02O), C02Q(H02Q), C02S(H02S), C02X(H02Z),
 C02Z(H02), C030(H030), C032(H032), C033(H033), C034(H034), C035(H035),
 C036(H036), C037(H037), C038(H038), C03A(H03A), C03B(H03B), C03D(H03D),
 C03E(H03E), C03F(H03F), C03H(H03H), C03I(H03I), C03J(H03J), C03L(H03L),
 C03O(H03O), C03Q(H03Q), C03T(H03T), C03U(H03U), C03V(H03V), C03X(H03X),
 C042(H042), C046(H046), C041(H041), C03Y(H03Y), C7(H7), C5(H5), C6(H6), C8(H8),
  C9(H9), C12(H12), C15(H15), C19(H19), C27(H27), C79(H79), C22(H22)
6.d Fitted hexagon refined as free rotating group:
 C040(C7,C5,C6,C8,C9)
6.e Idealised Me refined as rotating group:
 C01F(H01B,H01F,H01G), C02T(H02M,H02P,H02R), C02U(H02T,H02U,H02W), C02W(H02X,
 H02Y,H)
;
_olex2_submission_special_instructions 'No special instructions were received'
_oxdiff_exptl_absorpt_empirical_details
;
Empirical correction (ABSPACK) includes:
- Absorption correction using spherical harmonics
- Frame scaling
;

loop_
_space_group_symop_operation_xyz
'x, y, z'
'-x+1/2, y+1/2, -z+1/2'
'-x, -y, -z'
'x-1/2, -y-1/2, z-1/2'

loop_
_atom_site_label
_atom_site_type_symbol
_atom_site_fract_x
_atom_site_fract_y
_atom_site_fract_z
_atom_site_U_iso_or_equiv
_atom_site_adp_type
_atom_site_occupancy
_atom_site_site_symmetry_order
_atom_site_calc_flag
_atom_site_refinement_flags_posn
_atom_site_refinement_flags_adp
_atom_site_refinement_flags_occupancy
_atom_site_disorder_assembly
_atom_site_disorder_group
Ru1 Ru 0.55475(2) 0.71956(2) 0.60292(2) 0.03231(9) Uani 1 1 d . . . . .
Fe2 Fe 0.42704(3) 0.80785(3) 0.71004(2) 0.02829(14) Uani 1 1 d . . . . .
Fe1 Fe 0.76304(4) 0.89440(4) 0.57886(2) 0.03665(15) Uani 1 1 d . . . . .
Fe3 Fe 0.37111(4) 0.50462(5) 0.57052(2) 0.0591(2) Uani 1 1 d . . . . .
Cl1 Cl 0.60045(6) 0.65853(6) 0.55176(3) 0.0398(2) Uani 1 1 d . . . . .
P3 P 0.52072(6) 0.87743(5) 0.74265(3) 0.0335(2) Uani 1 1 d . . . . .
P4 P 0.38418(6) 0.91544(5) 0.68180(3) 0.0326(2) Uani 1 1 d . . . . .
P1 P 0.85660(6) 0.82097(6) 0.60819(3) 0.0369(2) Uani 1 1 d . . . . .
P2 P 0.78208(6) 0.95766(6) 0.63343(3) 0.0375(2) Uani 1 1 d . . . . .
P5 P 0.44612(8) 0.42353(7) 0.60764(3) 0.0512(3) Uani 1 1 d . . . . .
P00B P 0.47985(10) 0.26928(12) 0.74503(4) 0.0809(5) Uani 1 1 d . . . . .
P00C P 0.14829(10) 0.72660(11) 0.47551(5) 0.0817(5) Uani 1 1 d . . . . .
P6B P 0.31360(15) 0.49661(11) 0.62519(9) 0.0415(7) Uani 0.567(4) 1 d . . P A 1
N4 N 0.49070(18) 0.7911(2) 0.56243(9) 0.0355(7) Uani 1 1 d . . . . .
N6 N 0.61971(19) 0.64740(18) 0.64315(9) 0.0339(7) Uani 1 1 d . . . . .
N3 N 0.4680(2) 0.6419(2) 0.59808(9) 0.0393(8) Uani 1 1 d . . . . .
F00H F 0.06822(18) 0.7300(2) 0.44607(9) 0.0730(9) Uani 1 1 d . . . . .
N1 N 0.64289(19) 0.79420(19) 0.60502(9) 0.0365(7) Uani 1 1 d . . . . .
N7 N 0.7052(2) 0.55213(19) 0.69882(10) 0.0405(8) Uani 1 1 d . . . . .
F00K F 0.5183(2) 0.2883(3) 0.70798(10) 0.0884(11) Uani 1 1 d . . . . .
N2 N 0.51481(19) 0.77252(18) 0.64628(9) 0.0342(7) Uani 1 1 d . . . . .
N5 N 0.4188(2) 0.8912(2) 0.50531(10) 0.0418(8) Uani 1 1 d . . . . .
F00N F 0.1618(3) 0.8158(3) 0.46884(14) 0.1153(16) Uani 1 1 d . . . . .
F00O F 0.5563(3) 0.2272(3) 0.76369(12) 0.1209(17) Uani 1 1 d . . . . .
C00P C 0.6202(2) 0.8448(2) 0.74546(11) 0.0344(8) Uani 1 1 d . . . . .
C00Q C 0.6296(3) 0.5663(2) 0.69822(11) 0.0390(9) Uani 1 1 d . . . . .
C2 C 0.4831(2) 0.7904(2) 0.67127(11) 0.0299(8) Uani 1 1 d . . . . .
C00S C 0.3277(2) 0.8444(3) 0.61082(12) 0.0385(9) Uani 1 1 d . . . . .
H00S H 0.346010 0.797692 0.623397 0.046 Uiso 1 1 calc R U . . .
C00T C 0.4555(2) 0.9176(2) 0.53958(12) 0.0384(9) Uani 1 1 d . . . . .
C00U C 0.6361(3) 0.7687(2) 0.73766(13) 0.0440(10) Uani 1 1 d . . . . .
H00U H 0.594895 0.734837 0.727676 0.053 Uiso 1 1 calc R U . . .
F00V F 0.1915(2) 0.7072(3) 0.44111(13) 0.1225(19) Uani 1 1 d . . . . .
C00W C 0.5170(3) 0.8924(2) 0.79361(12) 0.0425(10) Uani 1 1 d . . . . .
C00X C 0.8058(3) 0.6844(3) 0.56854(12) 0.0448(10) Uani 1 1 d . . . . .
H00X H 0.759403 0.711548 0.558976 0.054 Uiso 1 1 calc R U . . .
C00Y C 0.6823(2) 0.8931(2) 0.75933(11) 0.0371(9) Uani 1 1 d . . . . .
H00Y H 0.673084 0.945877 0.764294 0.045 Uiso 1 1 calc R U . . .
C00Z C 0.8655(3) 0.7212(3) 0.59303(12) 0.0435(10) Uani 1 1 d . . . . .
C010 C 0.5873(2) 0.6134(2) 0.67062(11) 0.0347(8) Uani 1 1 d . . . . .
H010 H 0.534081 0.622062 0.671094 0.042 Uiso 1 1 calc R U . . .
C011 C 0.4315(3) 0.6935(2) 0.72975(13) 0.0416(10) Uani 1 1 d . . . . .
H011 H 0.475306 0.660560 0.731818 0.050 Uiso 1 1 calc R U . . .
C012 C 0.7045(2) 1.0161(2) 0.64764(12) 0.0393(9) Uani 1 1 d . . . . .
F013 F 0.5164(3) 0.3476(3) 0.76385(11) 0.1227(18) Uani 1 1 d . . . . .
C3 C 0.4284(2) 0.5892(3) 0.59067(11) 0.0392(9) Uani 1 1 d . . . . .
C015 C 0.3363(2) 0.9131(2) 0.63117(12) 0.0372(9) Uani 1 1 d . . . . .
C016 C 0.4914(2) 0.8674(2) 0.56784(11) 0.0360(9) Uani 1 1 d . . . . .
H016 H 0.517180 0.887919 0.591684 0.043 Uiso 1 1 calc R U . . .
C017 C 0.3075(3) 0.9812(3) 0.61247(14) 0.0468(11) Uani 1 1 d . . . . .
H017 H 0.311998 1.028700 0.626169 0.056 Uiso 1 1 calc R U . . .
C018 C 0.7374(2) 0.5847(2) 0.67123(12) 0.0410(9) Uani 1 1 d . . . . .
C019 C 0.5500(3) 0.4213(3) 0.60873(13) 0.0474(11) Uani 1 1 d . . . . .
C01A C 0.2927(3) 0.8426(3) 0.57233(13) 0.0508(11) Uani 1 1 d . . . . .
H01A H 0.287816 0.795114 0.558586 0.061 Uiso 1 1 calc R U . . .
C01C C 0.4504(2) 0.7648(3) 0.52891(11) 0.0392(9) Uani 1 1 d . . . . .
H01C H 0.445966 0.710693 0.524737 0.047 Uiso 1 1 calc R U . . .
C01D C 0.3720(3) 0.7014(2) 0.69738(13) 0.0433(10) Uani 1 1 d . . . . .
H01D H 0.368806 0.674281 0.673707 0.052 Uiso 1 1 calc R U . . .
C01E C 0.3442(3) 0.7828(3) 0.74392(14) 0.0491(11) Uani 1 1 d . . . . .
H01E H 0.319246 0.820327 0.757114 0.059 Uiso 1 1 calc R U . . .
C01F C 0.4587(3) 1.0030(3) 0.54638(13) 0.0448(10) Uani 1 1 d . . . . .
H01B H 0.499431 1.025582 0.534154 0.067 Uiso 1 1 calc R U . . .
H01F H 0.469979 1.013178 0.574152 0.067 Uiso 1 1 calc R U . . .
H01G H 0.408787 1.026040 0.535279 0.067 Uiso 1 1 calc R U . . .
C01G C 0.4137(3) 0.7443(3) 0.75873(12) 0.0456(10) Uani 1 1 d . . . . .
H01H H 0.443575 0.750935 0.783751 0.055 Uiso 1 1 calc R U . . .
C01H C 0.3186(3) 0.9758(3) 0.70404(13) 0.0458(10) Uani 1 1 d . . . . .
C01I C 0.5706(3) 0.8588(3) 0.82281(12) 0.0435(10) Uani 1 1 d . . . . .
H01I H 0.613072 0.830768 0.816448 0.052 Uiso 1 1 calc R U . . .
F01J F 0.2294(3) 0.7241(3) 0.50474(14) 0.136(2) Uani 1 1 d . . . . .
C01K C 0.5848(3) 0.4712(3) 0.58649(14) 0.0483(11) Uani 1 1 d . . . . .
H01K H 0.554701 0.509534 0.571464 0.058 Uiso 1 1 calc R U . . .
C01L C 0.5999(3) 1.1239(3) 0.66740(16) 0.0533(12) Uani 1 1 d . . . . .
H01L H 0.565190 1.161719 0.673845 0.064 Uiso 1 1 calc R U . . .
C01M C 0.8584(3) 1.0306(3) 0.64238(12) 0.0461(10) Uani 1 1 d . . . . .
C02V C 0.9225(3) 1.0246(3) 0.67122(16) 0.0600(13) Uani 1 1 d . . . . .
H02V H 0.929521 0.980166 0.687264 0.072 Uiso 1 1 calc R U . . .
C03C C 0.9771(4) 1.0841(4) 0.6768(2) 0.0792(19) Uani 1 1 d . . . . .
H03C H 1.021164 1.079733 0.696619 0.095 Uiso 1 1 calc R U . . .
C039 C 0.9681(4) 1.1480(5) 0.6542(2) 0.090(2) Uani 1 1 d . . . . .
H039 H 1.005900 1.187802 0.658034 0.108 Uiso 1 1 calc R U . . .
C03S C 0.9052(5) 1.1548(5) 0.6262(2) 0.104(3) Uani 1 1 d . U . . .
H03S H 0.898227 1.199681 0.610447 0.125 Uiso 1 1 calc R U . . .
C1 C 0.6909(2) 0.8334(2) 0.59684(11) 0.0360(9) Uani 1 1 d . . . . .
C01P C 0.4152(2) 0.8147(3) 0.50021(12) 0.0430(10) Uani 1 1 d . . . . .
C01Q C 0.3182(2) 0.7560(2) 0.70600(13) 0.0439(10) Uani 1 1 d . . . . .
H01Q H 0.272466 0.771945 0.689269 0.053 Uiso 1 1 calc R U . . .
C01R C 0.7960(3) 0.8795(3) 0.52515(12) 0.0553(12) Uani 1 1 d . . . . .
H01R H 0.833012 0.843150 0.519667 0.066 Uiso 1 1 calc R U . . .
C01S C 0.4701(2) 0.9761(2) 0.68177(13) 0.0432(10) Uani 1 1 d . . . . .
H01J H 0.501133 0.955359 0.663247 0.052 Uiso 1 1 calc R U . . .
H01M H 0.454146 1.029440 0.673903 0.052 Uiso 1 1 calc R U . . .
C01T C 0.7160(3) 0.8661(3) 0.52201(13) 0.0571(13) Uani 1 1 d . . . . .
H01T H 0.689759 0.819143 0.514266 0.069 Uiso 1 1 calc R U . . .
C01U C 0.7125(3) 1.0442(3) 0.68526(13) 0.0470(10) Uani 1 1 d . . . . .
H01U H 0.754208 1.026754 0.704248 0.056 Uiso 1 1 calc R U . . .
C01V C 0.5180(3) 0.9763(2) 0.72230(14) 0.0457(10) Uani 1 1 d . . . . .
H01N H 0.494802 1.012348 0.738879 0.055 Uiso 1 1 calc R U . . .
H01O H 0.571172 0.994056 0.721406 0.055 Uiso 1 1 calc R U . . .
C01W C 0.7116(3) 0.7412(3) 0.74421(14) 0.0492(11) Uani 1 1 d . . . . .
H01W H 0.721432 0.688657 0.738920 0.059 Uiso 1 1 calc R U . . .
C01X C 0.5907(3) 1.0951(3) 0.63051(14) 0.0497(11) Uani 1 1 d . . . . .
H01X H 0.548646 1.112147 0.611626 0.060 Uiso 1 1 calc R U . . .
F01Y F 0.1048(3) 0.7498(4) 0.50951(12) 0.1337(19) Uani 1 1 d . . . . .
C01Z C 0.7722(3) 0.7895(3) 0.75832(13) 0.0459(10) Uani 1 1 d . . . . .
H01Z H 0.823802 0.770728 0.762733 0.055 Uiso 1 1 calc R U . . .
C020 C 0.6421(2) 1.0419(3) 0.62074(13) 0.0457(10) Uani 1 1 d . . . . .
H020 H 0.634702 1.022364 0.595168 0.055 Uiso 1 1 calc R U . . .
C021 C 0.6946(2) 0.6322(2) 0.64328(12) 0.0402(9) Uani 1 1 d . . . . .
H021 H 0.719097 0.654308 0.623908 0.048 Uiso 1 1 calc R U . . .
C022 C 0.7571(2) 0.8653(2) 0.76594(12) 0.0406(9) Uani 1 1 d . . . . .
H022 H 0.798641 0.898853 0.775864 0.049 Uiso 1 1 calc R U . . .
C023 C 0.8051(3) 0.8850(3) 0.67217(13) 0.0466(10) Uani 1 1 d . . . . .
H02A H 0.841300 0.907845 0.694018 0.056 Uiso 1 1 calc R U . . .
H02B H 0.757140 0.870682 0.681545 0.056 Uiso 1 1 calc R U . . .
C024 C 0.6604(3) 1.0971(3) 0.69523(16) 0.0544(12) Uani 1 1 d . . . . .
H024 H 0.665924 1.115206 0.721016 0.065 Uiso 1 1 calc R U . . .
C025 C 0.4193(4) 0.2083(3) 0.55962(16) 0.0626(14) Uani 1 1 d . . . . .
H025 H 0.430664 0.184461 0.536995 0.075 Uiso 1 1 calc R U . . .
C027 C 0.6816(3) 0.9354(3) 0.53251(13) 0.0562(13) Uani 1 1 d . . . . .
H027 H 0.628246 0.942967 0.532993 0.067 Uiso 1 1 calc R U . . .
C028 C 0.2503(3) 0.9440(3) 0.71154(15) 0.0545(12) Uani 1 1 d . . . . .
H028 H 0.237462 0.891917 0.704720 0.065 Uiso 1 1 calc R U . . .
C029 C 0.2648(3) 0.9106(3) 0.55398(14) 0.0571(13) Uani 1 1 d . . . . .
H029 H 0.240349 0.909623 0.527685 0.069 Uiso 1 1 calc R U . . .
C02B C 0.5625(3) 0.8660(3) 0.86109(13) 0.0529(12) Uani 1 1 d . . . . .
H02C H 0.599598 0.842988 0.880751 0.063 Uiso 1 1 calc R U . . .
F02C F 0.4077(3) 0.3210(4) 0.72724(16) 0.149(2) Uani 1 1 d . . . . .
C02D C 0.7402(3) 0.9905(3) 0.54201(13) 0.0538(12) Uani 1 1 d . . . . .
H02D H 0.733266 1.042058 0.549907 0.065 Uiso 1 1 calc R U . . .
C02E C 0.8117(3) 0.9564(3) 0.53787(13) 0.0531(12) Uani 1 1 d . . . . .
H02E H 0.861005 0.980606 0.542720 0.064 Uiso 1 1 calc R U . . .
C02F C 0.2726(3) 0.9794(3) 0.57394(15) 0.0569(13) Uani 1 1 d . . . . .
H02F H 0.253899 1.025857 0.561267 0.068 Uiso 1 1 calc R U . . .
C02G C 0.8138(3) 0.6078(3) 0.55799(14) 0.0564(12) Uani 1 1 d . . . . .
H02G H 0.772544 0.582798 0.541479 0.068 Uiso 1 1 calc R U . . .
C02H C 0.4241(3) 0.3201(3) 0.60042(13) 0.0497(11) Uani 1 1 d . . . . .
F02I F 0.4433(4) 0.2531(4) 0.78127(15) 0.159(3) Uani 1 1 d . . . . .
C02J C 0.3908(3) 0.2777(3) 0.62548(17) 0.0634(14) Uani 1 1 d . . . . .
H02J H 0.382124 0.299958 0.648975 0.076 Uiso 1 1 calc R U . . .
C02K C 0.1431(3) 0.7010(4) 0.6379(2) 0.0730(19) Uani 1 1 d . . . . .
H02K H 0.109466 0.741733 0.642137 0.088 Uiso 1 1 calc R U . . .
C02L C 0.7075(3) 0.4104(3) 0.60775(17) 0.0621(14) Uani 1 1 d . . . . .
H02L H 0.761080 0.406009 0.606923 0.075 Uiso 1 1 calc R U . . .
C02M C 0.9551(2) 0.8541(3) 0.60956(15) 0.0470(11) Uani 1 1 d . . . . .
C02N C 0.5023(4) 0.9053(4) 0.87055(16) 0.0712(16) Uani 1 1 d . . . . .
H02N H 0.497146 0.910052 0.896824 0.085 Uiso 1 1 calc R U . . .
C02O C 0.6632(3) 0.4659(3) 0.58586(16) 0.0576(12) Uani 1 1 d . . . . .
H02O H 0.686509 0.500365 0.570360 0.069 Uiso 1 1 calc R U . . .
C02P C 0.8416(3) 0.8123(3) 0.65823(12) 0.0447(10) Uani 1 1 d . . . . .
H02H H 0.807567 0.767443 0.660326 0.054 Uiso 1 1 calc R U . . .
H02I H 0.891909 0.802414 0.675151 0.054 Uiso 1 1 calc R U . . .
C02Q C 0.3354(3) 1.0530(3) 0.71458(17) 0.0642(15) Uani 1 1 d . . . . .
H02Q H 0.382159 1.075758 0.709974 0.077 Uiso 1 1 calc R U . . .
F02R F 0.1360(4) 0.6393(3) 0.48233(17) 0.145(2) Uani 1 1 d . . . . .
C02S C 0.3829(3) 0.1683(3) 0.58360(19) 0.0649(15) Uani 1 1 d . . . . .
H02S H 0.366564 0.116742 0.577610 0.078 Uiso 1 1 calc R U . . .
C02T C 0.5930(3) 0.5308(3) 0.72943(16) 0.0650(15) Uani 1 1 d . . . . .
H02M H 0.600746 0.474725 0.729615 0.097 Uiso 1 1 calc R U . . .
H02P H 0.537497 0.542193 0.724620 0.097 Uiso 1 1 calc R U . . .
H02R H 0.616886 0.552295 0.754429 0.097 Uiso 1 1 calc R U . . .
C02U C 0.3722(3) 0.7847(3) 0.46267(13) 0.0584(13) Uani 1 1 d . . . . .
H02T H 0.378589 0.728544 0.461688 0.088 Uiso 1 1 calc R U . . .
H02U H 0.392780 0.808676 0.441407 0.088 Uiso 1 1 calc R U . . .
H02W H 0.317223 0.797239 0.460329 0.088 Uiso 1 1 calc R U . . .
C02W C 0.8216(3) 0.5694(3) 0.67140(15) 0.0563(12) Uani 1 1 d . . . . .
H02X H 0.829538 0.513883 0.668218 0.084 Uiso 1 1 calc R U . . .
H02Y H 0.852025 0.586642 0.695943 0.084 Uiso 1 1 calc R U . . .
H H 0.838037 0.597581 0.650155 0.084 Uiso 1 1 calc R U . . .
C02X C 0.6737(4) 0.3615(3) 0.63081(17) 0.0700(16) Uani 1 1 d . . . . .
H02Z H 0.704255 0.324201 0.646355 0.084 Uiso 1 1 calc R U . . .
C02Y C 0.2415(3) 0.5811(3) 0.6252(2) 0.080(2) Uani 1 1 d . . . . .
C02Z C 0.9326(3) 0.6789(3) 0.60690(17) 0.0609(13) Uani 1 1 d . . . . .
H02 H 0.973592 0.703061 0.624004 0.073 Uiso 1 1 calc R U . . .
C030 C 0.1573(3) 0.6423(4) 0.6635(2) 0.080(2) Uani 1 1 d . . . . .
H030 H 0.133773 0.642308 0.685768 0.096 Uiso 1 1 calc R U . . .
F031 F 0.4437(4) 0.1971(4) 0.72455(17) 0.176(3) Uani 1 1 d . . . . .
C032 C 0.5957(3) 0.3667(3) 0.63137(15) 0.0637(14) Uani 1 1 d . . . . .
H032 H 0.572781 0.332749 0.647297 0.076 Uiso 1 1 calc R U . . .
C033 C 0.2003(3) 0.9894(4) 0.72931(19) 0.0758(17) Uani 1 1 d . . . . .
H033 H 0.153910 0.967394 0.734757 0.091 Uiso 1 1 calc R U . . .
C034 C 0.2276(3) 0.6419(4) 0.5999(2) 0.078(2) Uani 1 1 d . . . . .
H034 H 0.252641 0.643216 0.578101 0.093 Uiso 1 1 calc R U . . .
C035 C 1.0011(3) 0.8753(4) 0.64367(19) 0.0748(17) Uani 1 1 d . U . . .
H035 H 0.982171 0.871073 0.667204 0.090 Uiso 1 1 calc R U . . .
C036 C 0.8811(3) 0.5677(3) 0.57124(18) 0.0685(15) Uani 1 1 d . . . . .
H036 H 0.886604 0.515896 0.563232 0.082 Uiso 1 1 calc R U . . .
C037 C 0.4560(4) 0.9325(4) 0.80393(16) 0.078(2) Uani 1 1 d . . . . .
H037 H 0.418770 0.956165 0.784549 0.094 Uiso 1 1 calc R U . . .
C038 C 0.2059(4) 0.5820(3) 0.6576(2) 0.087(2) Uani 1 1 d . . . . .
H038 H 0.215118 0.541029 0.675717 0.104 Uiso 1 1 calc R U . . .
C03A C 1.0604(4) 0.8844(4) 0.5760(2) 0.092(2) Uani 1 1 d . . . . .
H03A H 1.081291 0.886277 0.552959 0.110 Uiso 1 1 calc R U . . .
C03B C 0.1775(3) 0.7019(4) 0.6054(2) 0.0743(18) Uani 1 1 d . . . . .
H03B H 0.167151 0.742687 0.587152 0.089 Uiso 1 1 calc R U . . .
C03D C 0.9406(3) 0.6031(3) 0.5963(2) 0.0751(17) Uani 1 1 d . . . . .
H03D H 0.986590 0.575407 0.606078 0.090 Uiso 1 1 calc R U . . .
C03E C 0.2844(4) 1.0962(4) 0.7316(2) 0.088(2) Uani 1 1 d . . . . .
H03E H 0.296153 1.148539 0.738352 0.105 Uiso 1 1 calc R U . . .
C03F C 0.9851(3) 0.8570(4) 0.57573(18) 0.0784(19) Uani 1 1 d . . . . .
H03F H 0.954515 0.840192 0.552217 0.094 Uiso 1 1 calc R U . . .
C03H C 0.4403(5) 0.2838(3) 0.56770(17) 0.084(2) Uani 1 1 d . . . . .
H03H H 0.466342 0.311562 0.550586 0.100 Uiso 1 1 calc R U . . .
C03I C 0.2174(4) 1.0643(4) 0.7388(2) 0.099(3) Uani 1 1 d . . . . .
H03I H 0.182713 1.094414 0.750455 0.119 Uiso 1 1 calc R U . . .
C03J C 1.1037(4) 0.9089(4) 0.6108(3) 0.096(2) Uani 1 1 d . U . . .
H03J H 1.153734 0.930002 0.611155 0.116 Uiso 1 1 calc R U . . .
C03K C 0.3160(9) 0.5488(9) 0.5249(4) 0.047(3) Uani 0.5 1 d . . P A 1
H03K H 0.302852 0.604719 0.520730 0.056 Uiso 0.5 1 calc R U P A 1
C03L C 0.3696(4) 0.2024(3) 0.6167(2) 0.093(3) Uani 1 1 d . . . . .
H03L H 0.345241 0.173476 0.634125 0.112 Uiso 1 1 calc R U . . .
C03O C 0.4484(4) 0.9387(5) 0.84219(18) 0.100(3) Uani 1 1 d . . . . .
H03O H 0.405843 0.966095 0.848932 0.120 Uiso 1 1 calc R U . . .
C03P C 0.3849(9) 0.5130(10) 0.5189(3) 0.051(3) Uani 0.5 1 d . . P A 1
H03P H 0.429149 0.538682 0.509660 0.061 Uiso 0.5 1 calc R U P A 1
C03Q C 0.3768(11) 0.4325(8) 0.5251(3) 0.050(3) Uani 0.5 1 d . . P A 1
H03Q H 0.413980 0.394139 0.522225 0.059 Uiso 0.5 1 calc R U P A 1
C03R C 0.4520(7) 0.4339(6) 0.6621(3) 0.048(2) Uani 0.567(4) 1 d . . P A 1
H03G H 0.437268 0.385066 0.673546 0.058 Uiso 0.567(4) 1 calc R U P A 1
H03M H 0.504918 0.448348 0.674827 0.058 Uiso 0.567(4) 1 calc R U P A 1
C03T C 1.0765(4) 0.9033(5) 0.6437(3) 0.106(3) Uani 1 1 d . U . . .
H03T H 1.108083 0.918191 0.667260 0.127 Uiso 1 1 calc R U . . .
C03U C 0.2675(6) 0.4917(6) 0.5350(3) 0.045(2) Uani 0.5 1 d . . P A 1
H03U H 0.217002 0.499961 0.540334 0.054 Uiso 0.5 1 calc R U P A 1
C03V C 0.3056(7) 0.4189(6) 0.5360(3) 0.054(3) Uani 0.5 1 d . . P A 1
H03V H 0.286181 0.370493 0.542745 0.065 Uiso 0.5 1 calc R U P A 1
C03W C 0.3941(5) 0.4985(5) 0.6663(2) 0.048(2) Uani 0.567(4) 1 d . . P A 1
H03N H 0.420426 0.549239 0.667432 0.058 Uiso 0.567(4) 1 calc R U P A 1
H03R H 0.373945 0.491421 0.690582 0.058 Uiso 0.567(4) 1 calc R U P A 1
C03Z C 0.2589(6) 0.4127(5) 0.6360(3) 0.060(2) Uani 0.567(4) 1 d . . P A 1
C03X C 0.2733(7) 0.3759(5) 0.6719(3) 0.073(3) Uani 0.567(4) 1 d . . P A 1
H03X H 0.308645 0.398232 0.692503 0.087 Uiso 0.567(4) 1 calc R U P A 1
C042 C 0.2354(8) 0.3050(7) 0.6780(4) 0.089(4) Uani 0.567(4) 1 d . . P A 1
H042 H 0.251715 0.276740 0.701100 0.107 Uiso 0.567(4) 1 calc R U P A 1
C046 C 0.1804(7) 0.2794(7) 0.6530(3) 0.077(3) Uani 0.567(4) 1 d . . P A 1
H046 H 0.151304 0.236397 0.659130 0.093 Uiso 0.567(4) 1 calc R U P A 1
C041 C 0.1623(8) 0.3122(8) 0.6175(5) 0.102(5) Uani 0.567(4) 1 d . . P A 1
H041 H 0.123493 0.289813 0.598533 0.122 Uiso 0.567(4) 1 calc R U P A 1
C03Y C 0.2027(7) 0.3824(6) 0.6085(4) 0.084(4) Uani 0.567(4) 1 d . . P A 1
H03Y H 0.189803 0.406203 0.583879 0.100 Uiso 0.567(4) 1 calc R U P A 1
C040 C 0.2036(3) 0.4422(3) 0.58123(17) 0.036(2) Uani 0.433(4) 1 d G . P A 2
C7 C 0.1353(4) 0.4747(3) 0.5619(2) 0.042(2) Uani 0.433(4) 1 d G . P A 2
H7 H 0.126853 0.528702 0.563420 0.051 Uiso 0.433(4) 1 calc R U P A 2
C5 C 0.0793(3) 0.4282(4) 0.5402(2) 0.059(3) Uani 0.433(4) 1 d G U P A 2
H5 H 0.032672 0.450374 0.526955 0.070 Uiso 0.433(4) 1 calc R U P A 2
C6 C 0.0917(4) 0.3491(4) 0.5379(2) 0.053(3) Uani 0.433(4) 1 d G U P A 2
H6 H 0.053438 0.317314 0.523100 0.064 Uiso 0.433(4) 1 calc R U P A 2
C8 C 0.1600(4) 0.3166(3) 0.5573(2) 0.058(3) Uani 0.433(4) 1 d G . P A 2
H8 H 0.168384 0.262581 0.555709 0.070 Uiso 0.433(4) 1 calc R U P A 2
C9 C 0.2159(3) 0.3631(3) 0.5789(2) 0.048(3) Uani 0.433(4) 1 d G . P A 2
H9 H 0.262566 0.340908 0.592173 0.058 Uiso 0.433(4) 1 calc R U P A 2
P6A P 0.28423(16) 0.50512(13) 0.60289(9) 0.0281(7) Uani 0.433(4) 1 d . . P A 2
C4 C 0.3294(5) 0.4586(6) 0.6499(3) 0.036(2) Uani 0.433(4) 1 d . . P A 2
H4A H 0.315827 0.488615 0.671674 0.043 Uiso 0.433(4) 1 calc R U P A 2
H4B H 0.308829 0.405610 0.651185 0.043 Uiso 0.433(4) 1 calc R U P A 2
Cl4 Cl 0.1063(3) 0.2798(3) 0.51884(14) 0.1270(16) Uani 0.5 1 d . . P B 1
Cl2 Cl 0.0526(3) 0.4415(4) 0.52492(19) 0.152(2) Uani 0.5 1 d . . P B 1
C11 C 0.0402(13) 0.3459(12) 0.4984(6) 0.137(8) Uani 0.5 1 d . . P B 1
H11A H -0.012479 0.325766 0.498535 0.165 Uiso 0.5 1 calc R U P B 1
H11B H 0.045739 0.354076 0.471209 0.165 Uiso 0.5 1 calc R U P B 1
C12 C 0.2851(8) 0.5188(8) 0.5168(4) 0.045(3) Uani 0.5 1 d . . P A 2
H12 H 0.231244 0.522793 0.517003 0.054 Uiso 0.5 1 calc R U P A 2
C15 C 0.3272(8) 0.4481(6) 0.5180(3) 0.043(2) Uani 0.5 1 d . . P A 2
H15 H 0.307004 0.397408 0.518968 0.052 Uiso 0.5 1 calc R U P A 2
C19 C 0.4038(7) 0.4679(10) 0.5174(3) 0.040(2) Uani 0.5 1 d . . P A 2
H19 H 0.445172 0.432270 0.518171 0.048 Uiso 0.5 1 calc R U P A 2
C27 C 0.3350(6) 0.5812(7) 0.5152(3) 0.039(2) Uani 0.5 1 d . . P A 2
H27 H 0.321556 0.634449 0.514184 0.047 Uiso 0.5 1 calc R U P A 2
C79 C 0.4107(7) 0.5491(7) 0.5154(3) 0.040(2) Uani 0.5 1 d . . P A 2
H79 H 0.456682 0.577214 0.514329 0.048 Uiso 0.5 1 calc R U P A 2
C54 C 0.4180(7) 0.4555(7) 0.6534(3) 0.035(2) Uani 0.433(4) 1 d . . P A 2
H54A H 0.439733 0.419330 0.674271 0.042 Uiso 0.433(4) 1 calc R U P A 2
H54B H 0.439969 0.507336 0.660262 0.042 Uiso 0.433(4) 1 calc R U P A 2
C22 C 0.8508(4) 1.0961(4) 0.62050(19) 0.086(2) Uani 1 1 d . U . . .
H22 H 0.806746 1.101559 0.600717 0.103 Uiso 1 1 calc R U . . .
Cl5 Cl 0.0258(4) 0.0558(3) 0.52093(14) 0.0664(15) Uani 0.25 1 d . U P C 1
Cl6 Cl 0.0778(5) 0.0968(5) 0.5400(2) 0.104(3) Uani 0.25 1 d . U P D 2
Cl7 Cl 0.1415(6) 0.1271(6) 0.6166(5) 0.132(4) Uani 0.25 1 d . U P D 2
Cl3 Cl 0.1269(4) 0.1159(3) 0.5899(2) 0.0724(19) Uani 0.25 1 d . U P C 1
C44 C 0.0319(13) 0.0977(12) 0.5623(9) 0.067(7) Uani 0.25 1 d . . P C 1
H44A H 0.003264 0.065764 0.578333 0.081 Uiso 0.25 1 calc R U P C 1
H44B H 0.004683 0.147862 0.558073 0.081 Uiso 0.25 1 calc R U P C 1
C52 C 0.0608(15) 0.1185(13) 0.5809(6) 0.050(5) Uani 0.25 1 d . U P D 2
H52A H 0.026554 0.078469 0.588837 0.060 Uiso 0.25 1 calc R U P D 2
H52B H 0.032312 0.168017 0.578880 0.060 Uiso 0.25 1 calc R U P D 2

loop_
_atom_site_aniso_label
_atom_site_aniso_U_11
_atom_site_aniso_U_22
_atom_site_aniso_U_33
_atom_site_aniso_U_23
_atom_site_aniso_U_13
_atom_site_aniso_U_12
Ru1 0.03143(16) 0.03528(17) 0.02990(15) 0.00481(11) 0.00459(11) 0.00451(12)
Fe2 0.0328(3) 0.0211(3) 0.0304(3) 0.0000(2) 0.0040(2) -0.0003(2)
Fe1 0.0324(3) 0.0454(4) 0.0307(3) 0.0084(3) 0.0016(2) 0.0006(3)
Fe3 0.0347(4) 0.0749(6) 0.0668(5) -0.0454(4) 0.0062(3) 0.0004(3)
Cl1 0.0410(5) 0.0440(5) 0.0348(5) -0.0015(4) 0.0076(4) 0.0045(4)
P3 0.0372(5) 0.0243(5) 0.0362(5) -0.0044(4) -0.0011(4) 0.0014(4)
P4 0.0354(5) 0.0225(4) 0.0381(5) 0.0012(4) 0.0017(4) 0.0014(4)
P1 0.0311(5) 0.0425(6) 0.0356(5) 0.0067(4) 0.0023(4) -0.0003(4)
P2 0.0351(5) 0.0412(6) 0.0350(5) 0.0074(4) 0.0029(4) -0.0013(4)
P5 0.0565(7) 0.0548(7) 0.0459(6) -0.0206(5) 0.0193(5) -0.0206(6)
P00B 0.0748(10) 0.1129(14) 0.0530(8) -0.0008(8) 0.0056(7) -0.0374(10)
P00C 0.0744(10) 0.0959(13) 0.0638(9) -0.0281(8) -0.0179(8) 0.0157(9)
P6B 0.0478(13) 0.0300(10) 0.0495(19) -0.0059(11) 0.0168(14) -0.0029(9)
N4 0.0320(17) 0.0427(19) 0.0327(17) 0.0065(14) 0.0081(13) 0.0046(14)
N6 0.0384(18) 0.0282(16) 0.0342(17) 0.0007(13) 0.0039(14) 0.0036(13)
N3 0.0424(19) 0.046(2) 0.0288(16) 0.0066(14) 0.0040(14) 0.0058(17)
F00H 0.0548(18) 0.101(3) 0.0586(18) -0.0062(16) -0.0015(14) -0.0081(16)
N1 0.0355(18) 0.0376(18) 0.0354(17) 0.0033(14) 0.0038(14) 0.0069(15)
N7 0.049(2) 0.0308(17) 0.0397(18) 0.0037(14) 0.0022(15) 0.0093(15)
F00K 0.075(2) 0.131(3) 0.0583(19) 0.020(2) 0.0100(17) 0.008(2)
N2 0.0325(17) 0.0330(17) 0.0349(17) 0.0071(13) 0.0001(14) 0.0027(13)
N5 0.0391(19) 0.049(2) 0.0362(18) 0.0106(15) 0.0044(15) 0.0048(16)
F00N 0.095(3) 0.103(3) 0.131(4) -0.037(3) -0.026(3) -0.012(2)
F00O 0.120(4) 0.140(4) 0.087(3) 0.048(3) -0.025(3) -0.032(3)
C00P 0.040(2) 0.0283(19) 0.0326(19) -0.0046(15) -0.0013(16) -0.0012(16)
C00Q 0.052(3) 0.030(2) 0.034(2) 0.0005(16) 0.0054(18) 0.0059(18)
C2 0.0313(19) 0.0214(17) 0.0339(19) 0.0032(14) -0.0025(16) -0.0022(14)
C00S 0.031(2) 0.045(2) 0.039(2) 0.0026(18) 0.0043(16) -0.0003(17)
C00T 0.032(2) 0.047(2) 0.038(2) 0.0112(18) 0.0091(17) 0.0053(17)
C00U 0.042(2) 0.032(2) 0.051(2) -0.0062(18) -0.0091(19) 0.0008(17)
F00V 0.058(2) 0.200(5) 0.102(3) -0.081(3) -0.002(2) -0.005(3)
C00W 0.046(2) 0.036(2) 0.044(2) -0.0122(18) 0.0001(19) 0.0028(18)
C00X 0.043(2) 0.053(3) 0.039(2) 0.0035(19) 0.0092(18) -0.004(2)
C00Y 0.043(2) 0.029(2) 0.038(2) 0.0003(16) 0.0048(17) -0.0031(16)
C00Z 0.042(2) 0.047(2) 0.040(2) 0.0028(19) 0.0044(18) -0.0027(19)
C010 0.042(2) 0.0284(19) 0.0333(19) -0.0012(15) 0.0045(16) 0.0012(16)
C011 0.041(2) 0.029(2) 0.056(3) 0.0115(18) 0.0129(19) -0.0003(17)
C012 0.041(2) 0.034(2) 0.042(2) 0.0047(17) 0.0059(18) -0.0059(17)
F013 0.188(5) 0.106(3) 0.070(2) 0.006(2) 0.010(3) -0.063(3)
C3 0.032(2) 0.055(3) 0.031(2) -0.0029(18) 0.0073(16) -0.0024(19)
C015 0.0303(19) 0.040(2) 0.041(2) 0.0087(17) 0.0066(16) -0.0042(16)
C016 0.032(2) 0.043(2) 0.0327(19) 0.0085(17) 0.0051(16) 0.0029(17)
C017 0.041(2) 0.043(2) 0.056(3) 0.018(2) 0.006(2) -0.0038(19)
C018 0.042(2) 0.033(2) 0.045(2) 0.0023(18) 0.0002(18) 0.0064(17)
C019 0.050(3) 0.046(3) 0.042(2) -0.0020(19) -0.001(2) -0.011(2)
C01A 0.039(2) 0.076(3) 0.037(2) -0.004(2) 0.0040(18) 0.000(2)
C01C 0.036(2) 0.046(2) 0.036(2) 0.0045(17) 0.0060(17) 0.0016(17)
C01D 0.052(3) 0.031(2) 0.048(2) 0.0004(18) 0.011(2) -0.0112(18)
C01E 0.050(3) 0.048(3) 0.055(3) 0.009(2) 0.025(2) 0.007(2)
C01F 0.045(2) 0.047(3) 0.041(2) 0.0121(19) 0.0033(19) 0.0066(19)
C01G 0.053(3) 0.048(3) 0.036(2) 0.0118(19) 0.0083(19) -0.007(2)
C01H 0.047(3) 0.038(2) 0.048(2) -0.0022(19) -0.002(2) 0.0160(19)
C01I 0.041(2) 0.046(2) 0.043(2) 0.0023(19) 0.0053(18) -0.0015(19)
F01J 0.119(4) 0.148(4) 0.110(3) -0.060(3) -0.063(3) 0.047(3)
C01K 0.043(2) 0.046(3) 0.055(3) 0.011(2) 0.005(2) 0.003(2)
C01L 0.045(3) 0.036(2) 0.080(3) -0.002(2) 0.014(2) -0.0060(19)
C01M 0.040(2) 0.059(3) 0.039(2) -0.003(2) 0.0055(18) -0.009(2)
C02V 0.054(3) 0.059(3) 0.061(3) -0.015(2) -0.005(2) -0.002(2)
C03C 0.058(3) 0.087(5) 0.087(4) -0.037(4) -0.003(3) -0.023(3)
C039 0.097(5) 0.098(5) 0.076(4) -0.029(4) 0.022(4) -0.057(4)
C03S 0.126(6) 0.091(5) 0.089(4) 0.011(4) 0.003(4) -0.062(4)
C1 0.032(2) 0.039(2) 0.036(2) 0.0046(17) 0.0008(16) 0.0055(17)
C01P 0.040(2) 0.051(3) 0.036(2) 0.0083(19) 0.0013(17) 0.0047(19)
C01Q 0.034(2) 0.040(2) 0.057(3) 0.013(2) 0.0052(19) -0.0060(18)
C01R 0.057(3) 0.079(4) 0.029(2) 0.010(2) 0.007(2) 0.011(3)
C01S 0.042(2) 0.0215(19) 0.061(3) 0.0056(18) -0.004(2) -0.0044(16)
C01T 0.056(3) 0.079(4) 0.032(2) 0.008(2) -0.007(2) -0.004(3)
C01U 0.044(2) 0.046(3) 0.050(3) 0.000(2) 0.005(2) -0.004(2)
C01V 0.046(2) 0.025(2) 0.061(3) -0.0021(18) -0.005(2) -0.0032(17)
C01W 0.047(3) 0.034(2) 0.061(3) -0.008(2) -0.008(2) 0.0076(19)
C01X 0.043(2) 0.044(3) 0.060(3) 0.010(2) 0.004(2) 0.002(2)
F01Y 0.143(4) 0.194(5) 0.059(2) -0.022(3) 0.005(2) 0.041(4)
C01Z 0.039(2) 0.045(2) 0.050(3) 0.001(2) -0.0013(19) 0.0030(19)
C020 0.039(2) 0.047(3) 0.048(2) 0.009(2) 0.0030(19) -0.0033(19)
C021 0.039(2) 0.039(2) 0.042(2) 0.0085(18) 0.0059(18) 0.0040(17)
C022 0.040(2) 0.038(2) 0.043(2) 0.0021(18) 0.0052(18) -0.0069(18)
C023 0.052(3) 0.048(3) 0.040(2) 0.0126(19) 0.0070(19) 0.005(2)
C024 0.057(3) 0.042(3) 0.065(3) -0.013(2) 0.012(2) -0.009(2)
C025 0.085(4) 0.046(3) 0.056(3) -0.010(2) 0.007(3) -0.019(3)
C027 0.044(3) 0.086(4) 0.037(2) 0.023(2) 0.0027(19) 0.007(3)
C028 0.047(3) 0.051(3) 0.065(3) -0.002(2) 0.011(2) 0.015(2)
C029 0.044(3) 0.086(4) 0.041(2) 0.014(3) 0.004(2) -0.001(2)
C02B 0.054(3) 0.058(3) 0.044(2) 0.000(2) 0.003(2) -0.010(2)
F02C 0.106(4) 0.226(7) 0.130(4) -0.012(4) 0.055(3) 0.016(4)
C02D 0.055(3) 0.066(3) 0.042(2) 0.024(2) 0.010(2) 0.008(2)
C02E 0.048(3) 0.071(3) 0.040(2) 0.022(2) 0.009(2) -0.001(2)
C02F 0.042(3) 0.069(3) 0.058(3) 0.036(3) 0.005(2) 0.001(2)
C02G 0.064(3) 0.056(3) 0.049(3) -0.006(2) 0.009(2) -0.010(2)
C02H 0.054(3) 0.051(3) 0.045(2) -0.010(2) 0.011(2) -0.015(2)
F02I 0.231(7) 0.157(5) 0.112(4) 0.007(3) 0.095(4) -0.079(5)
C02J 0.079(4) 0.050(3) 0.070(3) 0.015(2) 0.036(3) 0.021(3)
C02K 0.038(3) 0.076(4) 0.109(5) -0.052(4) 0.022(3) -0.010(3)
C02L 0.044(3) 0.048(3) 0.086(4) -0.006(3) -0.011(3) 0.002(2)
C02M 0.033(2) 0.037(2) 0.069(3) 0.010(2) 0.006(2) 0.0043(17)
C02N 0.076(4) 0.090(4) 0.046(3) -0.021(3) 0.008(3) 0.006(3)
C02O 0.048(3) 0.048(3) 0.076(3) 0.007(2) 0.011(2) 0.003(2)
C02P 0.047(2) 0.048(3) 0.039(2) 0.0108(19) 0.0064(19) 0.0030(19)
C02Q 0.058(3) 0.039(3) 0.088(4) -0.015(3) -0.007(3) 0.016(2)
F02R 0.156(5) 0.091(3) 0.161(5) 0.008(3) -0.040(4) 0.021(3)
C02S 0.052(3) 0.032(2) 0.113(5) 0.002(3) 0.023(3) 0.005(2)
C02T 0.070(3) 0.062(3) 0.068(3) 0.034(3) 0.026(3) 0.030(3)
C02U 0.071(3) 0.058(3) 0.039(2) 0.008(2) -0.010(2) 0.000(2)
C02W 0.046(3) 0.058(3) 0.063(3) 0.019(2) 0.003(2) 0.014(2)
C02X 0.074(4) 0.048(3) 0.073(4) 0.005(3) -0.027(3) 0.001(3)
C02Y 0.060(3) 0.046(3) 0.150(6) -0.044(4) 0.064(4) -0.025(3)
C02Z 0.047(3) 0.055(3) 0.075(3) 0.000(3) -0.006(2) 0.006(2)
C030 0.053(3) 0.068(4) 0.132(6) -0.048(4) 0.053(4) -0.022(3)
F031 0.190(6) 0.210(6) 0.133(4) -0.075(4) 0.038(4) -0.137(5)
C032 0.075(4) 0.057(3) 0.051(3) 0.009(2) -0.010(3) -0.015(3)
C033 0.053(3) 0.084(4) 0.091(4) -0.017(3) 0.014(3) 0.021(3)
C034 0.044(3) 0.086(5) 0.110(5) -0.059(4) 0.033(3) -0.021(3)
C035 0.042(3) 0.091(4) 0.092(4) -0.041(3) 0.012(3) -0.005(3)
C036 0.072(4) 0.052(3) 0.080(4) -0.011(3) 0.011(3) 0.007(3)
C037 0.074(4) 0.100(5) 0.052(3) -0.029(3) -0.011(3) 0.047(3)
C038 0.069(4) 0.051(3) 0.159(7) -0.034(4) 0.072(4) -0.021(3)
C03A 0.054(3) 0.102(5) 0.127(6) 0.058(5) 0.038(4) 0.016(3)
C03B 0.037(3) 0.089(4) 0.097(4) -0.044(4) 0.013(3) -0.004(3)
C03D 0.057(3) 0.056(3) 0.105(5) -0.012(3) -0.003(3) 0.011(3)
C03E 0.074(4) 0.053(3) 0.130(6) -0.034(4) 0.002(4) 0.027(3)
C03F 0.040(3) 0.120(5) 0.078(4) 0.048(4) 0.019(3) 0.012(3)
C03H 0.140(6) 0.062(4) 0.060(3) -0.026(3) 0.047(4) -0.050(4)
C03I 0.075(5) 0.087(5) 0.129(6) -0.042(4) 0.003(4) 0.043(4)
C03J 0.060(4) 0.085(4) 0.150(6) -0.012(4) 0.034(4) -0.020(3)
C03K 0.069(9) 0.032(8) 0.038(8) 0.007(6) 0.006(6) 0.014(7)
C03L 0.116(6) 0.033(3) 0.155(7) 0.027(3) 0.092(5) 0.021(3)
C03O 0.090(5) 0.150(7) 0.058(4) -0.034(4) 0.008(3) 0.052(5)
C03P 0.061(9) 0.058(10) 0.037(6) 0.016(6) 0.019(5) 0.009(7)
C03Q 0.061(9) 0.054(8) 0.034(5) -0.003(5) 0.011(6) 0.003(7)
C03R 0.060(7) 0.039(5) 0.047(5) -0.004(4) 0.012(5) 0.013(5)
C03T 0.058(4) 0.122(5) 0.138(6) -0.073(5) 0.021(4) -0.020(4)
C03U 0.038(5) 0.055(6) 0.041(6) -0.012(5) 0.002(4) -0.004(4)
C03V 0.080(8) 0.042(6) 0.034(5) -0.007(4) -0.006(5) -0.004(5)
C03W 0.066(6) 0.038(4) 0.041(4) 0.003(4) 0.011(4) 0.010(4)
C03Z 0.078(6) 0.030(4) 0.078(6) -0.007(4) 0.032(5) -0.007(4)
C03X 0.100(8) 0.045(5) 0.089(7) 0.014(5) 0.058(6) 0.010(5)
C042 0.091(9) 0.082(8) 0.113(10) 0.041(7) 0.071(8) 0.010(7)
C046 0.082(8) 0.089(8) 0.066(7) 0.016(6) 0.029(6) -0.029(6)
C041 0.076(8) 0.085(9) 0.152(14) -0.040(9) 0.041(8) -0.028(7)
C03Y 0.083(8) 0.054(6) 0.119(10) -0.008(6) 0.032(7) -0.024(6)
C040 0.036(5) 0.044(5) 0.029(4) 0.002(4) 0.011(4) -0.005(4)
C7 0.033(5) 0.052(6) 0.040(5) 0.004(4) 0.004(4) -0.009(4)
C5 0.059(4) 0.059(4) 0.059(4) 0.0004(10) 0.0108(12) -0.0005(10)
C6 0.053(3) 0.054(3) 0.053(3) -0.0005(10) 0.0096(11) -0.0011(10)
C8 0.062(7) 0.053(7) 0.064(7) -0.013(5) 0.020(6) -0.022(6)
C9 0.040(6) 0.052(7) 0.051(6) -0.001(5) 0.005(5) -0.012(5)
P6A 0.0269(12) 0.0322(12) 0.0245(15) 0.0015(10) 0.0027(11) -0.0024(9)
C4 0.040(5) 0.040(5) 0.028(5) 0.012(4) 0.008(4) 0.002(4)
Cl4 0.142(4) 0.151(4) 0.096(3) -0.016(3) 0.043(3) -0.004(3)
Cl2 0.077(3) 0.210(6) 0.171(5) 0.093(5) 0.029(3) 0.010(3)
C11 0.17(2) 0.131(16) 0.104(13) 0.019(12) 0.008(13) -0.063(15)
C12 0.052(7) 0.046(8) 0.035(7) -0.007(6) 0.006(5) 0.003(6)
C15 0.049(6) 0.040(6) 0.039(6) -0.014(4) 0.004(5) 0.003(5)
C19 0.043(6) 0.055(9) 0.024(4) -0.012(5) 0.008(4) 0.007(6)
C27 0.056(6) 0.038(6) 0.022(5) 0.005(4) 0.001(4) 0.011(5)
C79 0.048(6) 0.054(7) 0.022(4) 0.001(4) 0.023(4) 0.010(5)
C54 0.037(6) 0.025(6) 0.041(6) -0.009(5) 0.003(5) 0.002(5)
C22 0.090(4) 0.079(4) 0.080(4) 0.027(3) -0.009(3) -0.041(3)
Cl5 0.117(5) 0.048(3) 0.042(2) 0.015(2) 0.032(3) -0.005(3)
Cl6 0.105(5) 0.124(6) 0.097(5) 0.061(5) 0.059(5) 0.036(5)
Cl7 0.103(7) 0.089(6) 0.232(12) 0.040(7) 0.104(8) 0.026(5)
Cl3 0.070(4) 0.028(2) 0.120(5) -0.023(3) 0.018(4) -0.004(2)
C44 0.054(13) 0.040(12) 0.11(2) -0.035(12) 0.009(13) -0.006(9)
C52 0.064(9) 0.043(8) 0.049(8) 0.013(7) 0.022(7) 0.021(7)

loop_
_atom_type_symbol
_atom_type_description
_atom_type_scat_dispersion_real
_atom_type_scat_dispersion_imag
_atom_type_scat_source
C C 0.0181 0.0091 'International Tables Vol C Tables 4.2.6.8 and 6.1.1.4'
H H 0.0000 0.0000 'International Tables Vol C Tables 4.2.6.8 and 6.1.1.4'
Cl Cl 0.3639 0.7018 'International Tables Vol C Tables 4.2.6.8 and 6.1.1.4'
F F 0.0727 0.0534 'International Tables Vol C Tables 4.2.6.8 and 6.1.1.4'
Fe Fe -1.1336 3.1974 'International Tables Vol C Tables 4.2.6.8 and 6.1.1.4'
N N 0.0311 0.0180 'International Tables Vol C Tables 4.2.6.8 and 6.1.1.4'
P P 0.2955 0.4335 'International Tables Vol C Tables 4.2.6.8 and 6.1.1.4'
Ru Ru 0.0552 3.2960 'International Tables Vol C Tables 4.2.6.8 and 6.1.1.4'

loop_
_geom_angle_atom_site_label_1
_geom_angle_atom_site_label_2
_geom_angle_atom_site_label_3
_geom_angle
_geom_angle_site_symmetry_1
_geom_angle_site_symmetry_3
_geom_angle_publ_flag
N4 Ru1 Cl1 87.59(9) . . ?
N4 Ru1 N6 179.43(13) . . ?
N6 Ru1 Cl1 91.86(9) . . ?
N3 Ru1 Cl1 89.51(10) . . ?
N3 Ru1 N4 91.74(13) . . ?
N3 Ru1 N6 88.42(13) . . ?
N1 Ru1 Cl1 87.21(10) . . ?
N1 Ru1 N4 87.80(13) . . ?
N1 Ru1 N6 92.01(13) . . ?
N1 Ru1 N3 176.70(14) . . ?
N1 Ru1 N2 92.83(13) . . ?
N2 Ru1 Cl1 179.35(9) . . ?
N2 Ru1 N4 91.77(12) . . ?
N2 Ru1 N6 88.78(12) . . ?
N2 Ru1 N3 90.44(13) . . ?
P4 Fe2 P3 86.36(4) . . ?
C2 Fe2 P3 91.65(12) . . ?
C2 Fe2 P4 89.34(11) . . ?
C2 Fe2 C011 95.57(17) . . ?
C2 Fe2 C01D 89.12(17) . . ?
C2 Fe2 C01E 155.28(18) . . ?
C2 Fe2 C01G 132.45(17) . . ?
C2 Fe2 C01Q 118.69(18) . . ?
C011 Fe2 P3 111.37(13) . . ?
C011 Fe2 P4 161.37(13) . . ?
C011 Fe2 C01Q 66.27(17) . . ?
C01D Fe2 P3 150.56(13) . . ?
C01D Fe2 P4 123.07(13) . . ?
C01D Fe2 C011 39.38(17) . . ?
C01D Fe2 C01Q 39.30(18) . . ?
C01E Fe2 P3 110.41(15) . . ?
C01E Fe2 P4 102.65(13) . . ?
C01E Fe2 C011 66.60(18) . . ?
C01E Fe2 C01D 66.19(19) . . ?
C01E Fe2 C01G 39.46(18) . . ?
C01E Fe2 C01Q 39.50(19) . . ?
C01G Fe2 P3 92.39(13) . . ?
C01G Fe2 P4 138.20(14) . . ?
C01G Fe2 C011 39.81(18) . . ?
C01G Fe2 C01D 66.15(18) . . ?
C01G Fe2 C01Q 66.14(18) . . ?
C01Q Fe2 P3 149.57(14) . . ?
C01Q Fe2 P4 95.62(12) . . ?
P2 Fe1 P1 83.70(4) . . ?
C1 Fe1 P1 90.56(12) . . ?
C1 Fe1 P2 89.52(13) . . ?
C1 Fe1 C01R 123.9(2) . . ?
C1 Fe1 C01T 90.92(19) . . ?
C1 Fe1 C027 92.62(18) . . ?
C1 Fe1 C02D 126.61(18) . . ?
C1 Fe1 C02E 156.46(18) . . ?
C01R Fe1 P1 92.92(14) . . ?
C01R Fe1 P2 146.53(16) . . ?
C01R Fe1 C027 66.2(2) . . ?
C01R Fe1 C02D 65.9(2) . . ?
C01R Fe1 C02E 39.5(2) . . ?
C01T Fe1 P1 117.01(16) . . ?
C01T Fe1 P2 159.28(16) . . ?
C01T Fe1 C01R 39.4(2) . . ?
C01T Fe1 C027 39.7(2) . . ?
C01T Fe1 C02D 66.0(2) . . ?
C01T Fe1 C02E 66.4(2) . . ?
C027 Fe1 P1 156.54(16) . . ?
C027 Fe1 P2 119.55(16) . . ?
C027 Fe1 C02D 38.9(2) . . ?
C027 Fe1 C02E 66.15(19) . . ?
C02D Fe1 P1 142.74(14) . . ?
C02D Fe1 P2 97.47(16) . . ?
C02E Fe1 P1 104.97(14) . . ?
C02E Fe1 P2 109.39(16) . . ?
C02E Fe1 C02D 39.45(19) . . ?
P5 Fe3 C12 145.8(4) . . ?
P5 Fe3 C79 118.5(3) . . ?
C3 Fe3 P5 92.81(14) . . ?
C3 Fe3 C03K 99.7(6) . . ?
C3 Fe3 C03P 99.0(6) . . ?
C3 Fe3 C03Q 133.3(5) . . ?
C3 Fe3 C03U 133.9(3) . . ?
C3 Fe3 C03V 167.9(4) . . ?
C3 Fe3 P6A 100.97(15) . . ?
C3 Fe3 C12 118.9(4) . . ?
C3 Fe3 C15 142.4(4) . . ?
C3 Fe3 C19 111.0(5) . . ?
C3 Fe3 C79 80.5(3) . . ?
C03K Fe3 P5 158.7(4) . . ?
C03K Fe3 C03Q 70.6(6) . . ?
C03K Fe3 C03U 41.5(6) . . ?
C03K Fe3 C03V 69.6(6) . . ?
C03P Fe3 P5 117.3(5) . . ?
C03P Fe3 C03K 43.9(6) . . ?
C03P Fe3 C03Q 42.1(6) . . ?
C03P Fe3 C03U 70.6(6) . . ?
C03P Fe3 C03V 69.5(6) . . ?
C03Q Fe3 P5 88.2(4) . . ?
C03Q Fe3 C03V 38.9(6) . . ?
C03U Fe3 P5 132.5(3) . . ?
C03U Fe3 C03Q 67.2(6) . . ?
C03U Fe3 C03V 40.0(4) . . ?
C03V Fe3 P5 95.9(3) . . ?
P6A Fe3 P5 95.64(10) . . ?
P6A Fe3 C12 90.7(4) . . ?
P6A Fe3 C15 107.2(4) . . ?
P6A Fe3 C19 145.3(4) . . ?
P6A Fe3 C79 145.8(3) . . ?
C12 Fe3 C79 60.4(5) . . ?
C15 Fe3 P5 108.3(3) . . ?
C15 Fe3 C12 38.3(5) . . ?
C15 Fe3 C19 38.1(5) . . ?
C15 Fe3 C79 62.2(5) . . ?
C19 Fe3 P5 96.1(4) . . ?
C19 Fe3 C12 62.3(5) . . ?
C19 Fe3 C79 36.7(5) . . ?
C00P P3 Fe2 118.77(12) . . ?
C00P P3 C00W 101.04(19) . . ?
C00P P3 C01V 105.5(2) . . ?
C00W P3 Fe2 116.02(15) . . ?
C00W P3 C01V 104.3(2) . . ?
C01V P3 Fe2 109.79(14) . . ?
C015 P4 Fe2 119.16(14) . . ?
C015 P4 C01S 104.31(19) . . ?
C01H P4 Fe2 118.95(15) . . ?
C01H P4 C015 102.36(19) . . ?
C01H P4 C01S 104.6(2) . . ?
C01S P4 Fe2 105.72(13) . . ?
C00Z P1 Fe1 120.55(15) . . ?
C00Z P1 C02P 103.8(2) . . ?
C02M P1 Fe1 117.50(14) . . ?
C02M P1 C00Z 100.2(2) . . ?
C02M P1 C02P 107.4(2) . . ?
C02P P1 Fe1 106.13(15) . . ?
C012 P2 Fe1 120.69(14) . . ?
C012 P2 C023 104.4(2) . . ?
C01M P2 Fe1 119.39(15) . . ?
C01M P2 C012 97.4(2) . . ?
C01M P2 C023 106.5(2) . . ?
C023 P2 Fe1 106.77(16) . . ?
C019 P5 Fe3 121.38(16) . . ?
C019 P5 C02H 99.7(2) . . ?
C019 P5 C03R 96.0(4) . . ?
C019 P5 C54 114.1(4) . . ?
C02H P5 Fe3 116.81(17) . . ?
C02H P5 C03R 101.7(3) . . ?
C02H P5 C54 109.2(4) . . ?
C03R P5 Fe3 117.3(3) . . ?
C54 P5 Fe3 95.9(4) . . ?
F00O P00B F00K 89.1(2) . . ?
F00O P00B F013 88.2(3) . . ?
F00O P00B F02C 173.4(3) . . ?
F013 P00B F00K 88.1(2) . . ?
F02C P00B F00K 89.2(2) . . ?
F02C P00B F013 85.4(3) . . ?
F02I P00B F00K 178.5(3) . . ?
F02I P00B F00O 91.1(4) . . ?
F02I P00B F013 90.4(3) . . ?
F02I P00B F02C 90.5(4) . . ?
F031 P00B F00K 89.1(3) . . ?
F031 P00B F00O 94.1(4) . . ?
F031 P00B F013 176.3(3) . . ?
F031 P00B F02C 92.2(4) . . ?
F031 P00B F02I 92.4(3) . . ?
F00H P00C F01J 179.1(3) . . ?
F00N P00C F00H 90.3(2) . . ?
F00N P00C F01J 89.0(3) . . ?
F00V P00C F00H 89.8(2) . . ?
F00V P00C F00N 89.3(3) . . ?
F00V P00C F01J 89.6(3) . . ?
F00V P00C F01Y 177.6(4) . . ?
F01Y P00C F00H 89.7(2) . . ?
F01Y P00C F00N 88.3(3) . . ?
F01Y P00C F01J 90.8(3) . . ?
F02R P00C F00H 90.3(2) . . ?
F02R P00C F00N 179.4(3) . . ?
F02R P00C F00V 90.6(3) . . ?
F02R P00C F01J 90.4(3) . . ?
F02R P00C F01Y 91.7(4) . . ?
C02Y P6B Fe3 109.5(3) . . ?
C03W P6B Fe3 105.4(3) . . ?
C03W P6B C02Y 113.5(4) . . ?
C03Z P6B Fe3 122.9(3) . . ?
C03Z P6B C02Y 103.5(4) . . ?
C03Z P6B C03W 102.2(5) . . ?
C016 N4 Ru1 120.3(3) . . ?
C016 N4 C01C 116.8(3) . . ?
C01C N4 Ru1 122.8(3) . . ?
C010 N6 Ru1 120.3(3) . . ?
C021 N6 Ru1 122.8(3) . . ?
C021 N6 C010 116.9(3) . . ?
C3 N3 Ru1 165.1(3) . . ?
C1 N1 Ru1 163.5(3) . . ?
C018 N7 C00Q 117.2(3) . . ?
C2 N2 Ru1 166.8(3) . . ?
C01P N5 C00T 117.5(3) . . ?
C00U C00P P3 120.7(3) . . ?
C00U C00P C00Y 117.8(4) . . ?
C00Y C00P P3 121.1(3) . . ?
N7 C00Q C010 121.6(4) . . ?
N7 C00Q C02T 117.6(4) . . ?
C010 C00Q C02T 120.8(4) . . ?
N2 C2 Fe2 173.4(3) . . ?
C015 C00S H00S 119.5 . . ?
C015 C00S C01A 121.0(4) . . ?
C01A C00S H00S 119.5 . . ?
N5 C00T C016 121.1(4) . . ?
N5 C00T C01F 118.5(4) . . ?
C016 C00T C01F 120.3(4) . . ?
C00P C00U H00U 119.5 . . ?
C00P C00U C01W 121.0(4) . . ?
C01W C00U H00U 119.5 . . ?
C01I C00W P3 122.0(3) . . ?
C037 C00W P3 119.7(4) . . ?
C037 C00W C01I 118.1(4) . . ?
C00Z C00X H00X 119.9 . . ?
C00Z C00X C02G 120.2(5) . . ?
C02G C00X H00X 119.9 . . ?
C00P C00Y H00Y 119.6 . . ?
C022 C00Y C00P 120.9(4) . . ?
C022 C00Y H00Y 119.6 . . ?
C00X C00Z P1 121.5(3) . . ?
C00X C00Z C02Z 118.2(4) . . ?
C02Z C00Z P1 120.2(4) . . ?
N6 C010 C00Q 121.5(4) . . ?
N6 C010 H010 119.2 . . ?
C00Q C010 H010 119.2 . . ?
Fe2 C011 H011 125.1 . . ?
C01D C011 Fe2 70.2(2) . . ?
C01D C011 H011 126.4 . . ?
C01D C011 C01G 107.2(4) . . ?
C01G C011 Fe2 69.8(2) . . ?
C01G C011 H011 126.4 . . ?
C01U C012 P2 119.8(3) . . ?
C020 C012 P2 121.7(3) . . ?
C020 C012 C01U 118.1(4) . . ?
N3 C3 Fe3 169.8(4) . . ?
C00S C015 P4 120.8(3) . . ?
C00S C015 C017 118.9(4) . . ?
C017 C015 P4 120.3(3) . . ?
N4 C016 C00T 121.8(4) . . ?
N4 C016 H016 119.1 . . ?
C00T C016 H016 119.1 . . ?
C015 C017 H017 119.9 . . ?
C02F C017 C015 120.1(5) . . ?
C02F C017 H017 119.9 . . ?
N7 C018 C021 121.2(4) . . ?
N7 C018 C02W 117.9(4) . . ?
C021 C018 C02W 120.9(4) . . ?
C01K C019 P5 121.3(4) . . ?
C01K C019 C032 118.7(5) . . ?
C032 C019 P5 120.0(4) . . ?
C00S C01A H01A 120.2 . . ?
C00S C01A C029 119.7(5) . . ?
C029 C01A H01A 120.2 . . ?
N4 C01C H01C 119.1 . . ?
N4 C01C C01P 121.8(4) . . ?
C01P C01C H01C 119.1 . . ?
Fe2 C01D H01D 125.1 . . ?
C011 C01D Fe2 70.4(2) . . ?
C011 C01D H01D 125.7 . . ?
C01Q C01D Fe2 70.4(2) . . ?
C01Q C01D C011 108.6(4) . . ?
C01Q C01D H01D 125.7 . . ?
Fe2 C01E H01E 124.6 . . ?
C01G C01E Fe2 70.3(2) . . ?
C01G C01E H01E 126.0 . . ?
C01G C01E C01Q 108.0(4) . . ?
C01Q C01E Fe2 70.6(2) . . ?
C01Q C01E H01E 126.0 . . ?
C00T C01F H01B 109.5 . . ?
C00T C01F H01F 109.5 . . ?
C00T C01F H01G 109.5 . . ?
H01B C01F H01F 109.5 . . ?
H01B C01F H01G 109.5 . . ?
H01F C01F H01G 109.5 . . ?
Fe2 C01G H01H 125.1 . . ?
C011 C01G Fe2 70.4(2) . . ?
C011 C01G H01H 125.9 . . ?
C01E C01G Fe2 70.2(2) . . ?
C01E C01G C011 108.3(4) . . ?
C01E C01G H01H 125.9 . . ?
C028 C01H P4 119.1(3) . . ?
C028 C01H C02Q 118.4(5) . . ?
C02Q C01H P4 122.5(4) . . ?
C00W C01I H01I 119.7 . . ?
C02B C01I C00W 120.6(4) . . ?
C02B C01I H01I 119.7 . . ?
C019 C01K H01K 119.7 . . ?
C019 C01K C02O 120.7(4) . . ?
C02O C01K H01K 119.7 . . ?
C01X C01L H01L 120.2 . . ?
C01X C01L C024 119.5(5) . . ?
C024 C01L H01L 120.2 . . ?
C02V C01M P2 123.6(4) . . ?
C22 C01M P2 118.8(4) . . ?
C22 C01M C02V 117.6(5) . . ?
C01M C02V H02V 120.1 . . ?
C01M C02V C03C 119.9(6) . . ?
C03C C02V H02V 120.1 . . ?
C02V C03C H03C 119.6 . . ?
C039 C03C C02V 120.9(6) . . ?
C039 C03C H03C 119.6 . . ?
C03C C039 H039 120.1 . . ?
C03S C039 C03C 119.7(6) . . ?
C03S C039 H039 120.1 . . ?
C039 C03S H03S 120.1 . . ?
C039 C03S C22 119.7(7) . . ?
C22 C03S H03S 120.1 . . ?
N1 C1 Fe1 174.4(4) . . ?
N5 C01P C01C 120.9(4) . . ?
N5 C01P C02U 117.9(4) . . ?
C01C C01P C02U 121.2(4) . . ?
Fe2 C01Q H01Q 125.4 . . ?
C01D C01Q Fe2 70.3(2) . . ?
C01D C01Q C01E 108.0(4) . . ?
C01D C01Q H01Q 126.0 . . ?
C01E C01Q Fe2 69.9(3) . . ?
C01E C01Q H01Q 126.0 . . ?
Fe1 C01R H01R 125.1 . . ?
C01T C01R Fe1 70.1(3) . . ?
C01T C01R H01R 125.8 . . ?
C01T C01R C02E 108.5(5) . . ?
C02E C01R Fe1 70.6(3) . . ?
C02E C01R H01R 125.8 . . ?
P4 C01S H01J 110.0 . . ?
P4 C01S H01M 110.0 . . ?
H01J C01S H01M 108.4 . . ?
C01V C01S P4 108.5(3) . . ?
C01V C01S H01J 110.0 . . ?
C01V C01S H01M 110.0 . . ?
Fe1 C01T H01T 124.5 . . ?
C01R C01T Fe1 70.5(3) . . ?
C01R C01T H01T 126.1 . . ?
C01R C01T C027 107.7(5) . . ?
C027 C01T Fe1 70.5(3) . . ?
C027 C01T H01T 126.1 . . ?
C012 C01U H01U 119.6 . . ?
C024 C01U C012 120.8(4) . . ?
C024 C01U H01U 119.6 . . ?
P3 C01V H01N 109.8 . . ?
P3 C01V H01O 109.8 . . ?
C01S C01V P3 109.4(3) . . ?
C01S C01V H01N 109.8 . . ?
C01S C01V H01O 109.8 . . ?
H01N C01V H01O 108.2 . . ?
C00U C01W H01W 119.8 . . ?
C01Z C01W C00U 120.4(4) . . ?
C01Z C01W H01W 119.8 . . ?
C01L C01X H01X 119.8 . . ?
C01L C01X C020 120.5(4) . . ?
C020 C01X H01X 119.8 . . ?
C01W C01Z H01Z 120.4 . . ?
C022 C01Z C01W 119.2(4) . . ?
C022 C01Z H01Z 120.4 . . ?
C012 C020 H020 119.4 . . ?
C01X C020 C012 121.2(4) . . ?
C01X C020 H020 119.4 . . ?
N6 C021 C018 121.6(4) . . ?
N6 C021 H021 119.2 . . ?
C018 C021 H021 119.2 . . ?
C00Y C022 H022 119.6 . . ?
C01Z C022 C00Y 120.7(4) . . ?
C01Z C022 H022 119.6 . . ?
P2 C023 H02A 109.3 . . ?
P2 C023 H02B 109.3 . . ?
H02A C023 H02B 107.9 . . ?
C02P C023 P2 111.8(3) . . ?
C02P C023 H02A 109.3 . . ?
C02P C023 H02B 109.3 . . ?
C01L C024 H024 120.1 . . ?
C01U C024 C01L 119.9(5) . . ?
C01U C024 H024 120.1 . . ?
C02S C025 H025 120.0 . . ?
C02S C025 C03H 120.1(5) . . ?
C03H C025 H025 120.0 . . ?
Fe1 C027 H027 124.9 . . ?
C01T C027 Fe1 69.8(3) . . ?
C01T C027 H027 126.0 . . ?
C02D C027 Fe1 70.9(3) . . ?
C02D C027 C01T 108.0(5) . . ?
C02D C027 H027 126.0 . . ?
C01H C028 H028 120.2 . . ?
C01H C028 C033 119.5(5) . . ?
C033 C028 H028 120.2 . . ?
C01A C029 H029 120.0 . . ?
C02F C029 C01A 120.0(4) . . ?
C02F C029 H029 120.0 . . ?
C01I C02B H02C 119.8 . . ?
C02N C02B C01I 120.4(5) . . ?
C02N C02B H02C 119.8 . . ?
Fe1 C02D H02D 125.6 . . ?
C027 C02D Fe1 70.2(3) . . ?
C027 C02D H02D 125.7 . . ?
C027 C02D C02E 108.6(5) . . ?
C02E C02D Fe1 70.1(3) . . ?
C02E C02D H02D 125.7 . . ?
Fe1 C02E H02E 124.8 . . ?
C01R C02E Fe1 69.9(3) . . ?
C01R C02E C02D 107.2(5) . . ?
C01R C02E H02E 126.4 . . ?
C02D C02E Fe1 70.4(3) . . ?
C02D C02E H02E 126.4 . . ?
C017 C02F H02F 119.8 . . ?
C029 C02F C017 120.4(4) . . ?
C029 C02F H02F 119.8 . . ?
C00X C02G H02G 119.6 . . ?
C036 C02G C00X 120.7(5) . . ?
C036 C02G H02G 119.6 . . ?
C02J C02H P5 122.7(4) . . ?
C02J C02H C03H 118.1(5) . . ?
C03H C02H P5 119.2(4) . . ?
C02H C02J H02J 120.1 . . ?
C02H C02J C03L 119.8(5) . . ?
C03L C02J H02J 120.1 . . ?
C030 C02K H02K 119.8 . . ?
C030 C02K C03B 120.3(6) . . ?
C03B C02K H02K 119.8 . . ?
C02O C02L H02L 120.1 . . ?
C02X C02L H02L 120.1 . . ?
C02X C02L C02O 119.7(5) . . ?
C035 C02M P1 121.2(4) . . ?
C035 C02M C03F 119.2(5) . . ?
C03F C02M P1 119.6(4) . . ?
C02B C02N H02N 119.9 . . ?
C02B C02N C03O 120.1(5) . . ?
C03O C02N H02N 119.9 . . ?
C01K C02O H02O 120.0 . . ?
C02L C02O C01K 120.0(5) . . ?
C02L C02O H02O 120.0 . . ?
P1 C02P H02H 109.1 . . ?
P1 C02P H02I 109.1 . . ?
C023 C02P P1 112.3(3) . . ?
C023 C02P H02H 109.1 . . ?
C023 C02P H02I 109.1 . . ?
H02H C02P H02I 107.9 . . ?
C01H C02Q H02Q 119.8 . . ?
C03E C02Q C01H 120.5(6) . . ?
C03E C02Q H02Q 119.8 . . ?
C025 C02S H02S 120.3 . . ?
C025 C02S C03L 119.3(5) . . ?
C03L C02S H02S 120.3 . . ?
C00Q C02T H02M 109.5 . . ?
C00Q C02T H02P 109.5 . . ?
C00Q C02T H02R 109.5 . . ?
H02M C02T H02P 109.5 . . ?
H02M C02T H02R 109.5 . . ?
H02P C02T H02R 109.5 . . ?
C01P C02U H02T 109.5 . . ?
C01P C02U H02U 109.5 . . ?
C01P C02U H02W 109.5 . . ?
H02T C02U H02U 109.5 . . ?
H02T C02U H02W 109.5 . . ?
H02U C02U H02W 109.5 . . ?
C018 C02W H02X 109.5 . . ?
C018 C02W H02Y 109.5 . . ?
C018 C02W H 109.5 . . ?
H02X C02W H02Y 109.5 . . ?
H02X C02W H 109.5 . . ?
H02Y C02W H 109.5 . . ?
C02L C02X H02Z 119.9 . . ?
C032 C02X C02L 120.2(5) . . ?
C032 C02X H02Z 119.9 . . ?
C034 C02Y P6B 128.3(4) . . ?
C034 C02Y C038 118.0(5) . . ?
C034 C02Y P6A 108.8(5) . . ?
C038 C02Y P6B 113.4(6) . . ?
C038 C02Y P6A 131.3(6) . . ?
C00Z C02Z H02 119.2 . . ?
C03D C02Z C00Z 121.5(5) . . ?
C03D C02Z H02 119.2 . . ?
C02K C030 H030 119.7 . . ?
C02K C030 C038 120.6(6) . . ?
C038 C030 H030 119.7 . . ?
C019 C032 H032 119.7 . . ?
C02X C032 C019 120.6(5) . . ?
C02X C032 H032 119.7 . . ?
C028 C033 H033 119.5 . . ?
C03I C033 C028 120.9(6) . . ?
C03I C033 H033 119.5 . . ?
C02Y C034 H034 119.2 . . ?
C02Y C034 C03B 121.5(6) . . ?
C03B C034 H034 119.2 . . ?
C02M C035 H035 120.0 . . ?
C02M C035 C03T 119.9(6) . . ?
C03T C035 H035 120.0 . . ?
C02G C036 H036 120.1 . . ?
C02G C036 C03D 119.8(5) . . ?
C03D C036 H036 120.1 . . ?
C00W C037 H037 119.7 . . ?
C00W C037 C03O 120.6(5) . . ?
C03O C037 H037 119.7 . . ?
C02Y C038 H038 119.7 . . ?
C030 C038 C02Y 120.6(7) . . ?
C030 C038 H038 119.7 . . ?
C03F C03A H03A 120.7 . . ?
C03J C03A H03A 120.7 . . ?
C03J C03A C03F 118.5(7) . . ?
C02K C03B C034 118.9(7) . . ?
C02K C03B H03B 120.5 . . ?
C034 C03B H03B 120.5 . . ?
C02Z C03D C036 119.5(5) . . ?
C02Z C03D H03D 120.3 . . ?
C036 C03D H03D 120.3 . . ?
C02Q C03E H03E 119.7 . . ?
C03I C03E C02Q 120.6(6) . . ?
C03I C03E H03E 119.7 . . ?
C02M C03F C03A 120.5(7) . . ?
C02M C03F H03F 119.8 . . ?
C03A C03F H03F 119.8 . . ?
C025 C03H C02H 121.1(5) . . ?
C025 C03H H03H 119.4 . . ?
C02H C03H H03H 119.4 . . ?
C033 C03I C03E 120.1(6) . . ?
C033 C03I H03I 120.0 . . ?
C03E C03I H03I 120.0 . . ?
C03A C03J H03J 119.3 . . ?
C03T C03J C03A 121.3(6) . . ?
C03T C03J H03J 119.3 . . ?
Fe3 C03K H03K 126.0 . . ?
C03P C03K Fe3 67.9(7) . . ?
C03P C03K H03K 126.0 . . ?
C03U C03K Fe3 74.9(7) . . ?
C03U C03K H03K 126.0 . . ?
C03U C03K C03P 107.9(12) . . ?
C02J C03L H03L 119.3 . . ?
C02S C03L C02J 121.4(5) . . ?
C02S C03L H03L 119.3 . . ?
C02N C03O C037 120.2(6) . . ?
C02N C03O H03O 119.9 . . ?
C037 C03O H03O 119.9 . . ?
Fe3 C03P H03P 126.2 . . ?
C03K C03P Fe3 68.2(8) . . ?
C03K C03P H03P 126.2 . . ?
C03K C03P C03Q 107.3(13) . . ?
C03Q C03P Fe3 75.1(7) . . ?
C03Q C03P H03P 126.2 . . ?
Fe3 C03Q H03Q 129.8 . . ?
C03P C03Q Fe3 62.7(6) . . ?
C03P C03Q H03Q 125.4 . . ?
C03V C03Q Fe3 73.6(6) . . ?
C03V C03Q C03P 109.2(13) . . ?
C03V C03Q H03Q 125.4 . . ?
P5 C03R H03G 110.9 . . ?
P5 C03R H03M 110.9 . . ?
H03G C03R H03M 108.9 . . ?
C03W C03R P5 104.2(7) . . ?
C03W C03R H03G 110.9 . . ?
C03W C03R H03M 110.9 . . ?
C035 C03T H03T 119.8 . . ?
C03J C03T C035 120.4(7) . . ?
C03J C03T H03T 119.8 . . ?
Fe3 C03U H03U 128.8 . . ?
C03K C03U Fe3 63.7(6) . . ?
C03K C03U H03U 125.4 . . ?
C03K C03U C03V 109.2(10) . . ?
C03V C03U Fe3 73.5(6) . . ?
C03V C03U H03U 125.4 . . ?
Fe3 C03V H03V 130.8 . . ?
C03Q C03V Fe3 67.5(6) . . ?
C03Q C03V C03U 106.5(12) . . ?
C03Q C03V H03V 126.8 . . ?
C03U C03V Fe3 66.4(5) . . ?
C03U C03V H03V 126.8 . . ?
P6B C03W H03N 109.7 . . ?
P6B C03W H03R 109.7 . . ?
C03R C03W P6B 110.0(6) . . ?
C03R C03W H03N 109.7 . . ?
C03R C03W H03R 109.7 . . ?
H03N C03W H03R 108.2 . . ?
C03X C03Z P6B 122.4(8) . . ?
C03Y C03Z P6B 120.1(8) . . ?
C03Y C03Z C03X 117.5(10) . . ?
C03Z C03X H03X 119.6 . . ?
C03Z C03X C042 120.8(12) . . ?
C042 C03X H03X 119.6 . . ?
C03X C042 H042 119.5 . . ?
C046 C042 C03X 120.9(12) . . ?
C046 C042 H042 119.5 . . ?
C042 C046 H046 119.4 . . ?
C042 C046 C041 121.3(11) . . ?
C041 C046 H046 119.4 . . ?
C046 C041 H041 119.9 . . ?
C046 C041 C03Y 120.2(13) . . ?
C03Y C041 H041 119.9 . . ?
C03Z C03Y C041 118.7(13) . . ?
C03Z C03Y H03Y 120.6 . . ?
C041 C03Y H03Y 120.6 . . ?
C7 C040 C9 120.0 . . ?
C7 C040 P6A 119.8(4) . . ?
C9 C040 P6A 119.3(3) . . ?
C040 C7 H7 120.0 . . ?
C040 C7 C5 120.0 . . ?
C5 C7 H7 120.0 . . ?
C7 C5 H5 120.0 . . ?
C6 C5 C7 120.0 . . ?
C6 C5 H5 120.0 . . ?
C5 C6 H6 120.0 . . ?
C5 C6 C8 120.0 . . ?
C8 C6 H6 120.0 . . ?
C6 C8 H8 120.0 . . ?
C6 C8 C9 120.0 . . ?
C9 C8 H8 120.0 . . ?
C040 C9 H9 120.0 . . ?
C8 C9 C040 120.0 . . ?
C8 C9 H9 120.0 . . ?
C02Y P6A Fe3 131.6(2) . . ?
C02Y P6A C040 105.5(3) . . ?
C02Y P6A C4 94.2(4) . . ?
C040 P6A Fe3 111.0(2) . . ?
C040 P6A C4 106.5(4) . . ?
C4 P6A Fe3 104.3(3) . . ?
P6A C4 H4A 109.6 . . ?
P6A C4 H4B 109.6 . . ?
H4A C4 H4B 108.1 . . ?
C54 C4 P6A 110.3(7) . . ?
C54 C4 H4A 109.6 . . ?
C54 C4 H4B 109.6 . . ?
Cl4 C11 Cl2 111.7(11) . . ?
Cl4 C11 H11A 109.3 . . ?
Cl4 C11 H11B 109.3 . . ?
Cl2 C11 H11A 109.3 . . ?
Cl2 C11 H11B 109.3 . . ?
H11A C11 H11B 108.0 . . ?
Fe3 C12 H12 122.0 . . ?
C15 C12 Fe3 67.0(6) . . ?
C15 C12 H12 125.1 . . ?
C27 C12 Fe3 77.4(7) . . ?
C27 C12 H12 125.1 . . ?
C27 C12 C15 109.8(12) . . ?
Fe3 C15 H15 118.4 . . ?
C12 C15 Fe3 74.7(6) . . ?
C12 C15 H15 126.7 . . ?
C19 C15 Fe3 72.3(6) . . ?
C19 C15 C12 106.7(12) . . ?
C19 C15 H15 126.7 . . ?
Fe3 C19 H19 119.1 . . ?
C15 C19 Fe3 69.6(6) . . ?
C15 C19 H19 125.2 . . ?
C15 C19 C79 109.7(12) . . ?
C79 C19 Fe3 77.8(6) . . ?
C79 C19 H19 125.2 . . ?
Fe3 C27 H27 127.3 . . ?
C12 C27 Fe3 67.0(7) . . ?
C12 C27 H27 126.7 . . ?
C12 C27 C79 106.6(11) . . ?
C79 C27 Fe3 70.4(6) . . ?
C79 C27 H27 126.7 . . ?
Fe3 C79 H79 126.0 . . ?
C19 C79 Fe3 65.5(6) . . ?
C19 C79 C27 107.3(11) . . ?
C19 C79 H79 126.3 . . ?
C27 C79 Fe3 73.6(6) . . ?
C27 C79 H79 126.3 . . ?
P5 C54 H54A 109.4 . . ?
P5 C54 H54B 109.4 . . ?
C4 C54 P5 111.3(7) . . ?
C4 C54 H54A 109.4 . . ?
C4 C54 H54B 109.4 . . ?
H54A C54 H54B 108.0 . . ?
C01M C22 C03S 122.1(6) . . ?
C01M C22 H22 118.9 . . ?
C03S C22 H22 118.9 . . ?
Cl5 C44 Cl3 118.2(14) . . ?
Cl5 C44 H44A 107.8 . . ?
Cl5 C44 H44B 107.8 . . ?
Cl3 C44 H44A 107.8 . . ?
Cl3 C44 H44B 107.8 . . ?
H44A C44 H44B 107.1 . . ?
Cl6 C52 Cl7 115.2(15) . . ?
Cl6 C52 H52A 108.5 . . ?
Cl6 C52 H52B 108.5 . . ?
Cl7 C52 H52A 108.5 . . ?
Cl7 C52 H52B 108.5 . . ?
H52A C52 H52B 107.5 . . ?

loop_
_geom_bond_atom_site_label_1
_geom_bond_atom_site_label_2
_geom_bond_distance
_geom_bond_site_symmetry_2
_geom_bond_publ_flag
Ru1 Cl1 2.3513(10) . ?
Ru1 N4 2.066(3) . ?
Ru1 N6 2.074(3) . ?
Ru1 N3 2.018(4) . ?
Ru1 N1 2.008(4) . ?
Ru1 N2 2.012(3) . ?
Fe2 P3 2.1935(11) . ?
Fe2 P4 2.1822(11) . ?
Fe2 C2 1.846(4) . ?
Fe2 C011 2.095(4) . ?
Fe2 C01D 2.093(4) . ?
Fe2 C01E 2.085(4) . ?
Fe2 C01G 2.087(4) . ?
Fe2 C01Q 2.095(4) . ?
Fe1 P1 2.1875(12) . ?
Fe1 P2 2.1874(12) . ?
Fe1 C1 1.847(4) . ?
Fe1 C01R 2.091(5) . ?
Fe1 C01T 2.086(5) . ?
Fe1 C027 2.096(4) . ?
Fe1 C02D 2.105(5) . ?
Fe1 C02E 2.100(4) . ?
Fe3 P5 2.1929(17) . ?
Fe3 C3 1.846(5) . ?
Fe3 C03K 1.886(14) . ?
Fe3 C03P 1.882(12) . ?
Fe3 C03Q 2.047(11) . ?
Fe3 C03U 2.032(9) . ?
Fe3 C03V 2.125(10) . ?
Fe3 P6A 2.062(2) . ?
Fe3 C12 2.218(13) . ?
Fe3 C15 2.116(9) . ?
Fe3 C19 2.151(10) . ?
Fe3 C79 2.310(10) . ?
P3 C00P 1.823(4) . ?
P3 C00W 1.827(4) . ?
P3 C01V 1.854(4) . ?
P4 C015 1.834(4) . ?
P4 C01H 1.831(4) . ?
P4 C01S 1.839(4) . ?
P1 C00Z 1.823(5) . ?
P1 C02M 1.816(4) . ?
P1 C02P 1.836(4) . ?
P2 C012 1.837(5) . ?
P2 C01M 1.827(5) . ?
P2 C023 1.848(4) . ?
P5 C019 1.819(5) . ?
P5 C02H 1.840(5) . ?
P5 C03R 1.914(10) . ?
P5 C54 1.853(11) . ?
P00B F00K 1.608(4) . ?
P00B F00O 1.566(5) . ?
P00B F013 1.593(5) . ?
P00B F02C 1.588(6) . ?
P00B F02I 1.554(5) . ?
P00B F031 1.524(5) . ?
P00C F00H 1.594(3) . ?
P00C F00N 1.586(5) . ?
P00C F00V 1.577(5) . ?
P00C F01J 1.605(4) . ?
P00C F01Y 1.583(5) . ?
P00C F02R 1.552(6) . ?
P6B C02Y 1.935(7) . ?
P6B C03W 1.837(9) . ?
P6B C03Z 1.819(9) . ?
N4 C016 1.334(5) . ?
N4 C01C 1.345(5) . ?
N6 C010 1.343(5) . ?
N6 C021 1.341(5) . ?
N3 C3 1.149(5) . ?
N1 C1 1.158(5) . ?
N7 C00Q 1.349(6) . ?
N7 C018 1.334(6) . ?
N2 C2 1.165(5) . ?
N5 C00T 1.345(6) . ?
N5 C01P 1.337(6) . ?
C00P C00U 1.384(6) . ?
C00P C00Y 1.393(6) . ?
C00Q C010 1.382(5) . ?
C00Q C02T 1.500(6) . ?
C00S H00S 0.9500 . ?
C00S C015 1.385(6) . ?
C00S C01A 1.387(6) . ?
C00T C016 1.386(5) . ?
C00T C01F 1.496(6) . ?
C00U H00U 0.9500 . ?
C00U C01W 1.389(6) . ?
C00W C01I 1.393(6) . ?
C00W C037 1.380(7) . ?
C00X H00X 0.9500 . ?
C00X C00Z 1.389(6) . ?
C00X C02G 1.391(7) . ?
C00Y H00Y 0.9500 . ?
C00Y C022 1.381(6) . ?
C00Z C02Z 1.401(7) . ?
C010 H010 0.9500 . ?
C011 H011 0.9500 . ?
C011 C01D 1.411(6) . ?
C011 C01G 1.424(7) . ?
C012 C01U 1.396(6) . ?
C012 C020 1.391(6) . ?
C015 C017 1.400(6) . ?
C016 H016 0.9500 . ?
C017 H017 0.9500 . ?
C017 C02F 1.388(7) . ?
C018 C021 1.397(6) . ?
C018 C02W 1.501(6) . ?
C019 C01K 1.380(6) . ?
C019 C032 1.396(7) . ?
C01A H01A 0.9500 . ?
C01A C029 1.390(7) . ?
C01C H01C 0.9500 . ?
C01C C01P 1.389(6) . ?
C01D H01D 0.9500 . ?
C01D C01Q 1.408(6) . ?
C01E H01E 0.9500 . ?
C01E C01G 1.409(7) . ?
C01E C01Q 1.413(7) . ?
C01F H01B 0.9800 . ?
C01F H01F 0.9800 . ?
C01F H01G 0.9800 . ?
C01G H01H 0.9500 . ?
C01H C028 1.388(7) . ?
C01H C02Q 1.405(7) . ?
C01I H01I 0.9500 . ?
C01I C02B 1.387(6) . ?
C01K H01K 0.9500 . ?
C01K C02O 1.384(7) . ?
C01L H01L 0.9500 . ?
C01L C01X 1.375(7) . ?
C01L C024 1.391(7) . ?
C01M C02V 1.382(7) . ?
C01M C22 1.364(8) . ?
C02V H02V 0.9500 . ?
C02V C03C 1.398(8) . ?
C03C H03C 0.9500 . ?
C03C C039 1.355(10) . ?
C039 H039 0.9500 . ?
C039 C03S 1.351(11) . ?
C03S H03S 0.9500 . ?
C03S C22 1.386(8) . ?
C01P C02U 1.495(6) . ?
C01Q H01Q 0.9500 . ?
C01R H01R 0.9500 . ?
C01R C01T 1.409(7) . ?
C01R C02E 1.416(8) . ?
C01S H01J 0.9900 . ?
C01S H01M 0.9900 . ?
C01S C01V 1.524(6) . ?
C01T H01T 0.9500 . ?
C01T C027 1.421(8) . ?
C01U H01U 0.9500 . ?
C01U C024 1.384(7) . ?
C01V H01N 0.9900 . ?
C01V H01O 0.9900 . ?
C01W H01W 0.9500 . ?
C01W C01Z 1.376(6) . ?
C01X H01X 0.9500 . ?
C01X C020 1.375(7) . ?
C01Z H01Z 0.9500 . ?
C01Z C022 1.374(6) . ?
C020 H020 0.9500 . ?
C021 H021 0.9500 . ?
C022 H022 0.9500 . ?
C023 H02A 0.9900 . ?
C023 H02B 0.9900 . ?
C023 C02P 1.533(6) . ?
C024 H024 0.9500 . ?
C025 H025 0.9500 . ?
C025 C02S 1.340(8) . ?
C025 C03H 1.373(7) . ?
C027 H027 0.9500 . ?
C027 C02D 1.400(7) . ?
C028 H028 0.9500 . ?
C028 C033 1.406(7) . ?
C029 H029 0.9500 . ?
C029 C02F 1.378(8) . ?
C02B H02C 0.9500 . ?
C02B C02N 1.349(8) . ?
C02D H02D 0.9500 . ?
C02D C02E 1.419(7) . ?
C02E H02E 0.9500 . ?
C02F H02F 0.9500 . ?
C02G H02G 0.9500 . ?
C02G C036 1.378(8) . ?
C02H C02J 1.359(7) . ?
C02H C03H 1.387(7) . ?
C02J H02J 0.9500 . ?
C02J C03L 1.375(8) . ?
C02K H02K 0.9500 . ?
C02K C030 1.354(10) . ?
C02K C03B 1.386(9) . ?
C02L H02L 0.9500 . ?
C02L C02O 1.382(7) . ?
C02L C02X 1.379(9) . ?
C02M C035 1.375(7) . ?
C02M C03F 1.388(7) . ?
C02N H02N 0.9500 . ?
C02N C03O 1.377(9) . ?
C02O H02O 0.9500 . ?
C02P H02H 0.9900 . ?
C02P H02I 0.9900 . ?
C02Q H02Q 0.9500 . ?
C02Q C03E 1.383(8) . ?
C02S H02S 0.9500 . ?
C02S C03L 1.366(9) . ?
C02T H02M 0.9800 . ?
C02T H02P 0.9800 . ?
C02T H02R 0.9800 . ?
C02U H02T 0.9800 . ?
C02U H02U 0.9800 . ?
C02U H02W 0.9800 . ?
C02W H02X 0.9800 . ?
C02W H02Y 0.9800 . ?
C02W H 0.9800 . ?
C02X H02Z 0.9500 . ?
C02X C032 1.377(9) . ?
C02Y C034 1.374(10) . ?
C02Y C038 1.395(9) . ?
C02Y P6A 1.767(6) . ?
C02Z H02 0.9500 . ?
C02Z C03D 1.378(8) . ?
C030 H030 0.9500 . ?
C030 C038 1.387(8) . ?
C032 H032 0.9500 . ?
C033 H033 0.9500 . ?
C033 C03I 1.359(10) . ?
C034 H034 0.9500 . ?
C034 C03B 1.397(8) . ?
C035 H035 0.9500 . ?
C035 C03T 1.410(9) . ?
C036 H036 0.9500 . ?
C036 C03D 1.388(8) . ?
C037 H037 0.9500 . ?
C037 C03O 1.383(8) . ?
C038 H038 0.9500 . ?
C03A H03A 0.9500 . ?
C03A C03F 1.405(8) . ?
C03A C03J 1.389(11) . ?
C03B H03B 0.9500 . ?
C03D H03D 0.9500 . ?
C03E H03E 0.9500 . ?
C03E C03I 1.364(11) . ?
C03F H03F 0.9500 . ?
C03H H03H 0.9500 . ?
C03I H03I 0.9500 . ?
C03J H03J 0.9500 . ?
C03J C03T 1.334(11) . ?
C03K H03K 1.0000 . ?
C03K C03P 1.41(2) . ?
C03K C03U 1.393(19) . ?
C03L H03L 0.9500 . ?
C03O H03O 0.9500 . ?
C03P H03P 1.0000 . ?
C03P C03Q 1.421(19) . ?
C03Q H03Q 0.9500 . ?
C03Q C03V 1.39(2) . ?
C03R H03G 0.9900 . ?
C03R H03M 0.9900 . ?
C03R C03W 1.537(12) . ?
C03T H03T 0.9500 . ?
C03U H03U 0.9500 . ?
C03U C03V 1.425(15) . ?
C03V H03V 0.9500 . ?
C03W H03N 0.9900 . ?
C03W H03R 0.9900 . ?
C03Z C03X 1.400(14) . ?
C03Z C03Y 1.361(16) . ?
C03X H03X 0.9500 . ?
C03X C042 1.430(15) . ?
C042 H042 0.9500 . ?
C042 C046 1.267(18) . ?
C046 H046 0.9500 . ?
C046 C041 1.359(19) . ?
C041 H041 0.9500 . ?
C041 C03Y 1.470(16) . ?
C03Y H03Y 0.9500 . ?
C040 C7 1.3900 . ?
C040 C9 1.3900 . ?
C040 P6A 1.843(5) . ?
C7 H7 0.9500 . ?
C7 C5 1.3900 . ?
C5 H5 0.9500 . ?
C5 C6 1.3900 . ?
C6 H6 0.9500 . ?
C6 C8 1.3900 . ?
C8 H8 0.9500 . ?
C8 C9 1.3900 . ?
C9 H9 0.9500 . ?
P6A C4 1.887(10) . ?
C4 H4A 0.9900 . ?
C4 H4B 0.9900 . ?
C4 C54 1.542(15) . ?
Cl4 C11 1.70(2) . ?
Cl2 C11 1.89(2) . ?
C11 H11A 0.9900 . ?
C11 H11B 0.9900 . ?
C12 H12 0.9500 . ?
C12 C15 1.427(17) . ?
C12 C27 1.400(18) . ?
C15 H15 0.9500 . ?
C15 C19 1.392(18) . ?
C19 H19 0.9500 . ?
C19 C79 1.413(19) . ?
C27 H27 0.9500 . ?
C27 C79 1.441(15) . ?
C79 H79 0.9500 . ?
C54 H54A 0.9900 . ?
C54 H54B 0.9900 . ?
C22 H22 0.9500 . ?
Cl5 C44 1.62(3) . ?
Cl6 C52 1.57(2) . ?
Cl7 C52 1.73(3) . ?
Cl3 C44 1.80(2) . ?
C44 H44A 0.9900 . ?
C44 H44B 0.9900 . ?
C52 H52A 0.9900 . ?
C52 H52B 0.9900 . ?

loop_
_geom_torsion_atom_site_label_1
_geom_torsion_atom_site_label_2
_geom_torsion_atom_site_label_3
_geom_torsion_atom_site_label_4
_geom_torsion
_geom_torsion_site_symmetry_1
_geom_torsion_site_symmetry_2
_geom_torsion_site_symmetry_3
_geom_torsion_site_symmetry_4
_geom_torsion_publ_flag
Ru1 N4 C016 C00T 173.3(3) . . . . ?
Ru1 N4 C01C C01P -172.4(3) . . . . ?
Ru1 N6 C010 C00Q -178.8(3) . . . . ?
Ru1 N6 C021 C018 178.6(3) . . . . ?
Ru1 N3 C3 Fe3 -34(3) . . . . ?
Fe2 P3 C00P C00U -19.0(4) . . . . ?
Fe2 P3 C00P C00Y 167.8(3) . . . . ?
Fe2 P3 C00W C01I 110.9(4) . . . . ?
Fe2 P3 C00W C037 -63.5(5) . . . . ?
Fe2 P3 C01V C01S -18.0(4) . . . . ?
Fe2 P4 C015 C00S -0.5(4) . . . . ?
Fe2 P4 C015 C017 179.4(3) . . . . ?
Fe2 P4 C01H C028 -56.6(4) . . . . ?
Fe2 P4 C01H C02Q 122.1(4) . . . . ?
Fe2 P4 C01S C01V -48.9(3) . . . . ?
Fe2 C011 C01D C01Q -60.3(3) . . . . ?
Fe2 C011 C01G C01E 60.3(3) . . . . ?
Fe2 C01D C01Q C01E -60.0(3) . . . . ?
Fe2 C01E C01G C011 -60.4(3) . . . . ?
Fe2 C01E C01Q C01D 60.2(3) . . . . ?
Fe1 P1 C00Z C00X -13.5(4) . . . . ?
Fe1 P1 C00Z C02Z 168.3(4) . . . . ?
Fe1 P1 C02M C035 112.9(4) . . . . ?
Fe1 P1 C02M C03F -68.2(5) . . . . ?
Fe1 P1 C02P C023 -32.0(4) . . . . ?
Fe1 P2 C012 C01U 168.1(3) . . . . ?
Fe1 P2 C012 C020 -20.4(4) . . . . ?
Fe1 P2 C01M C02V -115.8(4) . . . . ?
Fe1 P2 C01M C22 66.7(5) . . . . ?
Fe1 P2 C023 C02P 26.9(4) . . . . ?
Fe1 C01R C01T C027 61.0(3) . . . . ?
Fe1 C01R C02E C02D -60.9(3) . . . . ?
Fe1 C01T C027 C02D 60.9(3) . . . . ?
Fe1 C027 C02D C02E 59.8(3) . . . . ?
Fe1 C02D C02E C01R 60.6(3) . . . . ?
Fe3 P5 C019 C01K 0.6(5) . . . . ?
Fe3 P5 C019 C032 -177.1(3) . . . . ?
Fe3 P5 C02H C02J -106.1(5) . . . . ?
Fe3 P5 C02H C03H 72.4(5) . . . . ?
Fe3 P5 C54 C4 49.7(8) . . . . ?
Fe3 P6B C03W C03R -55.2(7) . . . . ?
Fe3 P6B C03Z C03X 129.2(7) . . . . ?
Fe3 P6B C03Z C03Y -49.4(10) . . . . ?
Fe3 C03K C03P C03Q 65.6(9) . . . . ?
Fe3 C03K C03U C03V -59.6(8) . . . . ?
Fe3 C03P C03Q C03V 58.9(8) . . . . ?
Fe3 C03Q C03V C03U 55.0(7) . . . . ?
Fe3 C03U C03V C03Q -55.6(7) . . . . ?
Fe3 P6A C4 C54 14.8(7) . . . . ?
Fe3 C12 C15 C19 -65.8(7) . . . . ?
Fe3 C12 C27 C79 59.6(6) . . . . ?
Fe3 C15 C19 C79 -68.1(7) . . . . ?
Fe3 C19 C79 C27 -62.1(7) . . . . ?
Fe3 C27 C79 C19 57.0(6) . . . . ?
P3 C00P C00U C01W -172.2(4) . . . . ?
P3 C00P C00Y C022 171.8(3) . . . . ?
P3 C00W C01I C02B -174.6(4) . . . . ?
P3 C00W C037 C03O 174.3(6) . . . . ?
P4 C015 C017 C02F 178.8(3) . . . . ?
P4 C01H C028 C033 178.8(4) . . . . ?
P4 C01H C02Q C03E -179.5(5) . . . . ?
P4 C01S C01V P3 41.6(4) . . . . ?
P1 C00Z C02Z C03D 179.2(5) . . . . ?
P1 C02M C035 C03T -177.9(5) . . . . ?
P1 C02M C03F C03A 178.2(5) . . . . ?
P2 C012 C01U C024 170.7(4) . . . . ?
P2 C012 C020 C01X -169.9(3) . . . . ?
P2 C01M C02V C03C -178.2(4) . . . . ?
P2 C01M C22 C03S 178.4(6) . . . . ?
P2 C023 C02P P1 3.2(4) . . . . ?
P5 Fe3 C3 N3 106(2) . . . . ?
P5 Fe3 C03K C03P -32(2) . . . . ?
P5 Fe3 C03K C03U 84.6(15) . . . . ?
P5 Fe3 C03P C03K 167.4(9) . . . . ?
P5 Fe3 C03P C03Q 51.5(9) . . . . ?
P5 C019 C01K C02O -176.2(4) . . . . ?
P5 C019 C032 C02X 176.4(4) . . . . ?
P5 C02H C02J C03L 174.3(5) . . . . ?
P5 C02H C03H C025 -174.9(6) . . . . ?
P5 C03R C03W P6B 31.8(8) . . . . ?
P6B C02Y C034 C03B -175.1(4) . . . . ?
P6B C02Y C038 C030 174.8(5) . . . . ?
P6B C03Z C03X C042 -172.8(8) . . . . ?
P6B C03Z C03Y C041 176.9(9) . . . . ?
N4 C01C C01P N5 -1.4(7) . . . . ?
N4 C01C C01P C02U 178.5(4) . . . . ?
N7 C00Q C010 N6 0.0(6) . . . . ?
N7 C018 C021 N6 0.4(7) . . . . ?
N5 C00T C016 N4 -0.4(6) . . . . ?
C00P P3 C00W C01I -18.9(4) . . . . ?
C00P P3 C00W C037 166.6(5) . . . . ?
C00P P3 C01V C01S 111.0(3) . . . . ?
C00P C00U C01W C01Z -0.6(7) . . . . ?
C00P C00Y C022 C01Z 1.2(6) . . . . ?
C00Q N7 C018 C021 0.9(6) . . . . ?
C00Q N7 C018 C02W -179.8(4) . . . . ?
C00S C015 C017 C02F -1.3(6) . . . . ?
C00S C01A C029 C02F 0.6(7) . . . . ?
C00T N5 C01P C01C -2.1(6) . . . . ?
C00T N5 C01P C02U 178.0(4) . . . . ?
C00U C00P C00Y C022 -1.6(6) . . . . ?
C00U C01W C01Z C022 0.2(7) . . . . ?
C00W P3 C00P C00U 109.1(4) . . . . ?
C00W P3 C00P C00Y -64.2(4) . . . . ?
C00W P3 C01V C01S -143.0(3) . . . . ?
C00W C01I C02B C02N 0.3(7) . . . . ?
C00W C037 C03O C02N 0.6(13) . . . . ?
C00X C00Z C02Z C03D 1.0(8) . . . . ?
C00X C02G C036 C03D 2.0(9) . . . . ?
C00Y C00P C00U C01W 1.3(7) . . . . ?
C00Z P1 C02M C035 -114.6(5) . . . . ?
C00Z P1 C02M C03F 64.3(5) . . . . ?
C00Z P1 C02P C023 -160.0(3) . . . . ?
C00Z C00X C02G C036 -0.7(7) . . . . ?
C00Z C02Z C03D C036 0.2(10) . . . . ?
C010 N6 C021 C018 -1.4(6) . . . . ?
C011 C01D C01Q Fe2 60.3(3) . . . . ?
C011 C01D C01Q C01E 0.3(5) . . . . ?
C012 P2 C01M C02V 112.6(4) . . . . ?
C012 P2 C01M C22 -64.9(5) . . . . ?
C012 P2 C023 C02P 155.8(3) . . . . ?
C012 C01U C024 C01L -1.0(7) . . . . ?
C3 Fe3 C03K C03P 92.9(10) . . . . ?
C3 Fe3 C03K C03U -150.2(6) . . . . ?
C3 Fe3 C03P C03K -94.7(10) . . . . ?
C3 Fe3 C03P C03Q 149.4(9) . . . . ?
C015 P4 C01H C028 77.1(4) . . . . ?
C015 P4 C01H C02Q -104.2(4) . . . . ?
C015 P4 C01S C01V -175.3(3) . . . . ?
C015 C00S C01A C029 -0.9(7) . . . . ?
C015 C017 C02F C029 1.0(7) . . . . ?
C016 N4 C01C C01P 3.9(6) . . . . ?
C018 N7 C00Q C010 -1.1(6) . . . . ?
C018 N7 C00Q C02T -179.2(4) . . . . ?
C019 P5 C02H C02J 121.3(5) . . . . ?
C019 P5 C02H C03H -60.3(6) . . . . ?
C019 P5 C54 C4 178.1(6) . . . . ?
C019 C01K C02O C02L -0.3(8) . . . . ?
C01A C00S C015 P4 -178.8(3) . . . . ?
C01A C00S C015 C017 1.3(6) . . . . ?
C01A C029 C02F C017 -0.6(7) . . . . ?
C01C N4 C016 C00T -3.0(6) . . . . ?
C01D C011 C01G Fe2 -60.6(3) . . . . ?
C01D C011 C01G C01E -0.4(5) . . . . ?
C01F C00T C016 N4 -178.9(4) . . . . ?
C01G C011 C01D Fe2 60.3(3) . . . . ?
C01G C011 C01D C01Q 0.1(5) . . . . ?
C01G C01E C01Q Fe2 -60.7(3) . . . . ?
C01G C01E C01Q C01D -0.5(5) . . . . ?
C01H P4 C015 C00S -134.1(3) . . . . ?
C01H P4 C015 C017 45.8(4) . . . . ?
C01H P4 C01S C01V 77.5(3) . . . . ?
C01H C028 C033 C03I 0.8(9) . . . . ?
C01H C02Q C03E C03I 0.7(10) . . . . ?
C01I C00W C037 C03O -0.3(10) . . . . ?
C01I C02B C02N C03O 0.0(10) . . . . ?
C01K C019 C032 C02X -1.5(8) . . . . ?
C01L C01X C020 C012 -0.4(7) . . . . ?
C01M P2 C012 C01U -61.1(4) . . . . ?
C01M P2 C012 C020 110.4(4) . . . . ?
C01M P2 C023 C02P -101.8(4) . . . . ?
C01M C02V C03C C039 0.0(10) . . . . ?
C02V C01M C22 C03S 0.7(11) . . . . ?
C02V C03C C039 C03S 0.7(11) . . . . ?
C03C C039 C03S C22 -0.7(13) . . . . ?
C039 C03S C22 C01M 0.0(13) . . . . ?
C01P N5 C00T C016 3.0(6) . . . . ?
C01P N5 C00T C01F -178.5(4) . . . . ?
C01Q C01E C01G Fe2 60.9(3) . . . . ?
C01Q C01E C01G C011 0.5(5) . . . . ?
C01R C01T C027 Fe1 -61.0(3) . . . . ?
C01R C01T C027 C02D -0.1(5) . . . . ?
C01S P4 C015 C00S 117.0(3) . . . . ?
C01S P4 C015 C017 -63.1(4) . . . . ?
C01S P4 C01H C028 -174.3(4) . . . . ?
C01S P4 C01H C02Q 4.4(5) . . . . ?
C01T C01R C02E Fe1 60.1(3) . . . . ?
C01T C01R C02E C02D -0.8(5) . . . . ?
C01T C027 C02D Fe1 -60.2(3) . . . . ?
C01T C027 C02D C02E -0.4(5) . . . . ?
C01U C012 C020 C01X 1.8(6) . . . . ?
C01V P3 C00P C00U -142.6(4) . . . . ?
C01V P3 C00P C00Y 44.2(4) . . . . ?
C01V P3 C00W C01I -128.2(4) . . . . ?
C01V P3 C00W C037 57.4(5) . . . . ?
C01W C01Z C022 C00Y -0.5(7) . . . . ?
C01X C01L C024 C01U 2.5(7) . . . . ?
C020 C012 C01U C024 -1.1(6) . . . . ?
C021 N6 C010 C00Q 1.3(5) . . . . ?
C023 P2 C012 C01U 48.2(4) . . . . ?
C023 P2 C012 C020 -140.3(4) . . . . ?
C023 P2 C01M C02V 5.0(5) . . . . ?
C023 P2 C01M C22 -172.4(5) . . . . ?
C024 C01L C01X C020 -1.8(7) . . . . ?
C025 C02S C03L C02J 1.9(10) . . . . ?
C027 C02D C02E Fe1 -59.8(3) . . . . ?
C027 C02D C02E C01R 0.7(5) . . . . ?
C028 C01H C02Q C03E -0.7(8) . . . . ?
C028 C033 C03I C03E -0.9(11) . . . . ?
C02B C02N C03O C037 -0.5(12) . . . . ?
C02E C01R C01T Fe1 -60.4(3) . . . . ?
C02E C01R C01T C027 0.5(5) . . . . ?
C02G C00X C00Z P1 -178.9(4) . . . . ?
C02G C00X C00Z C02Z -0.7(7) . . . . ?
C02G C036 C03D C02Z -1.7(10) . . . . ?
C02H P5 C019 C01K 130.4(4) . . . . ?
C02H P5 C019 C032 -47.3(4) . . . . ?
C02H P5 C54 C4 -71.4(9) . . . . ?
C02H C02J C03L C02S 1.5(10) . . . . ?
C02J C02H C03H C025 3.7(10) . . . . ?
C02K C030 C038 C02Y 0.4(9) . . . . ?
C02L C02X C032 C019 -0.1(8) . . . . ?
C02M P1 C00Z C00X -144.1(4) . . . . ?
C02M P1 C00Z C02Z 37.7(5) . . . . ?
C02M P1 C02P C023 94.5(4) . . . . ?
C02M C035 C03T C03J -0.4(12) . . . . ?
C02O C02L C02X C032 1.5(8) . . . . ?
C02P P1 C00Z C00X 104.9(4) . . . . ?
C02P P1 C00Z C02Z -73.2(4) . . . . ?
C02P P1 C02M C035 -6.5(5) . . . . ?
C02P P1 C02M C03F 172.4(4) . . . . ?
C02Q C01H C028 C033 0.0(7) . . . . ?
C02Q C03E C03I C033 0.1(12) . . . . ?
C02S C025 C03H C02H -0.4(11) . . . . ?
C02T C00Q C010 N6 178.1(4) . . . . ?
C02W C018 C021 N6 -178.9(4) . . . . ?
C02X C02L C02O C01K -1.3(8) . . . . ?
C02Y P6B C03W C03R -175.1(6) . . . . ?
C02Y P6B C03Z C03X -106.5(8) . . . . ?
C02Y P6B C03Z C03Y 74.9(9) . . . . ?
C02Y C034 C03B C02K 2.1(8) . . . . ?
C02Y P6A C4 C54 -120.1(7) . . . . ?
C030 C02K C03B C034 -0.8(8) . . . . ?
C032 C019 C01K C02O 1.6(7) . . . . ?
C034 C02Y C038 C030 0.9(9) . . . . ?
C034 C02Y P6A Fe3 44.2(6) . . . . ?
C034 C02Y P6A C040 -94.0(4) . . . . ?
C034 C02Y P6A C4 157.6(5) . . . . ?
C035 C02M C03F C03A -2.9(9) . . . . ?
C037 C00W C01I C02B -0.1(7) . . . . ?
C038 C02Y C034 C03B -2.1(9) . . . . ?
C038 C02Y P6A Fe3 -152.3(6) . . . . ?
C038 C02Y P6A C040 69.5(8) . . . . ?
C038 C02Y P6A C4 -39.0(8) . . . . ?
C03A C03J C03T C035 -2.8(13) . . . . ?
C03B C02K C030 C038 -0.4(9) . . . . ?
C03F C02M C035 C03T 3.3(9) . . . . ?
C03F C03A C03J C03T 3.2(12) . . . . ?
C03H C025 C02S C03L -2.4(10) . . . . ?
C03H C02H C02J C03L -4.2(9) . . . . ?
C03J C03A C03F C02M -0.3(10) . . . . ?
C03K Fe3 C3 N3 -57(2) . . . . ?
C03K Fe3 C03P C03Q -115.9(13) . . . . ?
C03K C03P C03Q Fe3 -61.0(9) . . . . ?
C03K C03P C03Q C03V -2.1(14) . . . . ?
C03K C03U C03V Fe3 53.7(8) . . . . ?
C03K C03U C03V C03Q -1.9(13) . . . . ?
C03P Fe3 C3 N3 -12(2) . . . . ?
C03P Fe3 C03K C03U 116.9(12) . . . . ?
C03P C03K C03U Fe3 60.2(9) . . . . ?
C03P C03K C03U C03V 0.7(14) . . . . ?
C03P C03Q C03V Fe3 -52.5(8) . . . . ?
C03P C03Q C03V C03U 2.5(12) . . . . ?
C03Q Fe3 C3 N3 16(2) . . . . ?
C03Q Fe3 C03K C03P -39.8(9) . . . . ?
C03Q Fe3 C03K C03U 77.1(8) . . . . ?
C03Q Fe3 C03P C03K 115.9(13) . . . . ?
C03R P5 C019 C01K -126.6(5) . . . . ?
C03R P5 C019 C032 55.6(5) . . . . ?
C03R P5 C02H C02J 22.9(6) . . . . ?
C03R P5 C02H C03H -158.6(6) . . . . ?
C03U Fe3 C3 N3 -84(2) . . . . ?
C03U Fe3 C03K C03P -116.9(13) . . . . ?
C03U Fe3 C03P C03K 38.8(9) . . . . ?
C03U Fe3 C03P C03Q -77.2(9) . . . . ?
C03U C03K C03P Fe3 -64.7(9) . . . . ?
C03U C03K C03P C03Q 0.9(15) . . . . ?
C03V Fe3 C3 N3 -30(3) . . . . ?
C03V Fe3 C03K C03P -81.3(10) . . . . ?
C03V Fe3 C03K C03U 35.6(7) . . . . ?
C03V Fe3 C03P C03K 81.4(10) . . . . ?
C03V Fe3 C03P C03Q -34.5(9) . . . . ?
C03W P6B C03Z C03X 11.7(9) . . . . ?
C03W P6B C03Z C03Y -167.0(9) . . . . ?
C03Z P6B C03W C03R 74.2(7) . . . . ?
C03Z C03X C042 C046 -9.8(17) . . . . ?
C03X C03Z C03Y C041 -1.8(16) . . . . ?
C03X C042 C046 C041 9(2) . . . . ?
C042 C046 C041 C03Y -5(2) . . . . ?
C046 C041 C03Y C03Z 1.0(19) . . . . ?
C03Y C03Z C03X C042 5.9(15) . . . . ?
C040 C7 C5 C6 0.0 . . . . ?
C040 P6A C4 C54 132.3(7) . . . . ?
C7 C040 C9 C8 0.0 . . . . ?
C7 C040 P6A Fe3 -105.1(4) . . . . ?
C7 C040 P6A C02Y 42.7(5) . . . . ?
C7 C040 P6A C4 141.9(5) . . . . ?
C7 C5 C6 C8 0.0 . . . . ?
C5 C6 C8 C9 0.0 . . . . ?
C6 C8 C9 C040 0.0 . . . . ?
C9 C040 C7 C5 0.0 . . . . ?
C9 C040 P6A Fe3 64.5(4) . . . . ?
C9 C040 P6A C02Y -147.8(4) . . . . ?
C9 C040 P6A C4 -48.5(5) . . . . ?
P6A Fe3 C3 N3 -158(2) . . . . ?
P6A C02Y C034 C03B 163.8(4) . . . . ?
P6A C02Y C038 C030 -161.3(6) . . . . ?
P6A C040 C7 C5 169.5(5) . . . . ?
P6A C040 C9 C8 -169.6(5) . . . . ?
P6A C4 C54 P5 -44.1(9) . . . . ?
C12 Fe3 C3 N3 -61(2) . . . . ?
C12 C15 C19 Fe3 67.4(8) . . . . ?
C12 C15 C19 C79 -0.7(12) . . . . ?
C12 C27 C79 Fe3 -57.5(7) . . . . ?
C12 C27 C79 C19 -0.4(10) . . . . ?
C15 Fe3 C3 N3 -19(2) . . . . ?
C15 C12 C27 Fe3 -59.6(8) . . . . ?
C15 C12 C27 C79 0.0(11) . . . . ?
C15 C19 C79 Fe3 62.8(7) . . . . ?
C15 C19 C79 C27 0.7(11) . . . . ?
C19 Fe3 C3 N3 8(2) . . . . ?
C27 C12 C15 Fe3 66.2(8) . . . . ?
C27 C12 C15 C19 0.4(12) . . . . ?
C79 Fe3 C3 N3 -12(2) . . . . ?
C54 P5 C019 C01K -113.3(6) . . . . ?
C54 P5 C019 C032 68.9(6) . . . . ?
C54 P5 C02H C02J 1.3(7) . . . . ?
C54 P5 C02H C03H 179.8(6) . . . . ?
C22 C01M C02V C03C -0.7(8) . . . . ?
